data_4346817
loop_
_publ_author_name
'Yang, Peng'
'Lin, Zhengguo'
'Alfaro-Espinoza, Gabriela'
'Ullrich, Matthias S.'
'Ra\,t, Ciprian I'
'Silvestru, Cristian'
'Kortz, Ulrich'

_publ_section_title
;
 19-Tungstodiarsenate(III) Functionalized by Organoantimony(III) Groups:
 Tuning the Structure-Bioactivity Relationship.
;
_journal_issue 1
_journal_name_full 'Inorganic chemistry'
_journal_page_first 251
_journal_page_last 258
_journal_paper_doi 10.1021/acs.inorgchem.5b02189
_journal_volume 55
_journal_year 2016
_chemical_formula_sum 'C9 H123 As3 K11.5 N O155 Rb2.5 Sb W29'
_chemical_formula_weight 9067.56
_space_group_crystal_system triclinic
_space_group_IT_number 2
_space_group_name_Hall '-P 1'
_space_group_name_H-M_alt 'P -1'
_atom_sites_solution_hydrogens geom
_audit_creation_method SHELXL-2013
_cell_angle_alpha 102.645(14)
_cell_angle_beta 93.510(13)
_cell_angle_gamma 95.638(17)
_cell_formula_units_Z 2
_cell_length_a 14.816(5)
_cell_length_b 20.578(7)
_cell_length_c 24.911(7)
_cell_measurement_reflns_used 9189
_cell_measurement_temperature 100(2)
_cell_measurement_theta_max 29.40
_cell_measurement_theta_min 2.77
_cell_volume 7348(4)
_computing_cell_refinement 'Bruker SAINT'
_computing_data_collection 'Bruker APEX2'
_computing_data_reduction 'Bruker SAINT'
_computing_molecular_graphics 'Bruker SHELXTL'
_computing_publication_material 'Bruker SHELXTL'
_computing_structure_refinement 'SHELXL-2014 (Sheldrick, 2014)'
_computing_structure_solution 'SHELXS-97 (Sheldrick, 2008)'
_diffrn_ambient_temperature 100(2)
_diffrn_measured_fraction_theta_full 0.963
_diffrn_measured_fraction_theta_max 0.989
_diffrn_measurement_device_type 'Bruker APEX-II CCD'
_diffrn_radiation_type MoK\a
_diffrn_radiation_wavelength 0.71073
_diffrn_reflns_av_R_equivalents 0.0729
_diffrn_reflns_av_unetI/netI 0.0403
_diffrn_reflns_Laue_measured_fraction_full 0.963
_diffrn_reflns_Laue_measured_fraction_max 0.989
_diffrn_reflns_limit_h_max 17
_diffrn_reflns_limit_h_min -17
_diffrn_reflns_limit_k_max 24
_diffrn_reflns_limit_k_min -24
_diffrn_reflns_limit_l_max 29
_diffrn_reflns_limit_l_min -29
_diffrn_reflns_number 235763
_diffrn_reflns_point_group_measured_fraction_full 0.963
_diffrn_reflns_point_group_measured_fraction_max 0.989
_diffrn_reflns_theta_full 25.242
_diffrn_reflns_theta_max 25.000
_diffrn_reflns_theta_min 3.396
_exptl_absorpt_coefficient_mu 24.720
_exptl_absorpt_correction_T_max 0.291
_exptl_absorpt_correction_T_min 0.016
_exptl_absorpt_correction_type multi-scan
_exptl_absorpt_process_details SADABS
_exptl_crystal_colour yellow
_exptl_crystal_density_diffrn 4.098
_exptl_crystal_description block
_exptl_crystal_F_000 8062
_exptl_crystal_size_max 0.200
_exptl_crystal_size_mid 0.150
_exptl_crystal_size_min 0.050
_refine_diff_density_max 7.242
_refine_diff_density_min -5.447
_refine_diff_density_rms 0.564
_refine_ls_extinction_method none
_refine_ls_goodness_of_fit_ref 1.007
_refine_ls_hydrogen_treatment constr
_refine_ls_matrix_type full
_refine_ls_number_parameters 952
_refine_ls_number_reflns 25621
_refine_ls_number_restraints 4
_refine_ls_restrained_S_all 1.007
_refine_ls_R_factor_all 0.0656
_refine_ls_R_factor_gt 0.0572
_refine_ls_shift/su_max 0.002
_refine_ls_shift/su_mean 0.000
_refine_ls_structure_factor_coef Fsqd
_refine_ls_weighting_details 'w=1/[\s^2^(Fo^2^)+(0.1125P)^2^+416.7586P] where P=(Fo^2^+2Fc^2^)/3'
_refine_ls_weighting_scheme calc
_refine_ls_wR_factor_gt 0.1657
_refine_ls_wR_factor_ref 0.1765
_reflns_Friedel_coverage 0.000
_reflns_number_gt 22341
_reflns_number_total 25621
_reflns_threshold_expression 'I > 2\s(I)'
_cod_data_source_file ic5b02189_si_003.cif
_cod_data_source_block LZG
_cod_original_formula_sum 'C9 H123 As3 K11.50 N O155 Rb2.50 Sb W29'
_cod_database_code 4346817
_shelx_space_group_comment
;
The symmetry employed for this shelxl refinement is uniquely defined
by the following loop, which should always be used as a source of
symmetry information in preference to the above space-group names.
They are only intended as comments.
;
_shelx_estimated_absorpt_t_min 0.083
_shelx_estimated_absorpt_t_max 0.371
_shelxl_version_number 2013-4

loop_
_space_group_symop_operation_xyz
'x, y, z'
'-x, -y, -z'

loop_
_atom_site_label
_atom_site_type_symbol
_atom_site_fract_x
_atom_site_fract_y
_atom_site_fract_z
_atom_site_U_iso_or_equiv
_atom_site_adp_type
_atom_site_occupancy
_atom_site_site_symmetry_order
_atom_site_calc_flag
_atom_site_refinement_flags_posn
_atom_site_refinement_flags_adp
_atom_site_refinement_flags_occupancy
W1 W -0.09288(5) 0.88638(4) 0.64373(3) 0.02584(18) Uani 1 1 d . . .
W2 W -0.03713(6) 0.88280(4) 0.77604(3) 0.02777(18) Uani 1 1 d . . .
W3 W -0.08188(5) 0.73825(4) 0.67978(3) 0.01983(16) Uani 1 1 d . . .
W4 W 0.06263(5) 0.83870(4) 0.53518(3) 0.02419(17) Uani 1 1 d . . .
W5 W 0.06485(5) 0.68793(4) 0.56647(3) 0.01945(16) Uani 1 1 d . . .
W6 W 0.26057(5) 0.78577(4) 0.57762(3) 0.02760(18) Uani 1 1 d . . .
W7 W 0.11714(6) 0.99704(4) 0.64202(4) 0.0323(2) Uani 1 1 d . . .
W8 W 0.31733(6) 0.94065(5) 0.67976(4) 0.0362(2) Uani 1 1 d . . .
W9 W 0.17355(7) 0.99668(4) 0.77393(4) 0.0348(2) Uani 1 1 d . . .
W10 W 0.31757(5) 0.31338(4) 0.66477(3) 0.01863(16) Uani 1 1 d . . .
W11 W 0.14761(4) 0.40515(4) 0.71176(3) 0.01725(15) Uani 1 1 d . . .
W12 W 0.31011(5) 0.37315(4) 0.80019(3) 0.01754(15) Uani 1 1 d . . .
W13 W 0.55248(5) 0.39753(4) 0.67344(3) 0.02104(16) Uani 1 1 d . . .
W14 W 0.54477(5) 0.46013(4) 0.80785(3) 0.01918(16) Uani 1 1 d . . .
W15 W 0.57670(5) 0.56791(4) 0.72544(3) 0.01938(16) Uani 1 1 d . . .
W16 W 0.37654(5) 0.42170(4) 0.56923(3) 0.01862(16) Uani 1 1 d . . .
W17 W 0.40479(5) 0.59202(4) 0.62359(3) 0.01799(16) Uani 1 1 d . . .
W18 W 0.19838(5) 0.50431(4) 0.60715(3) 0.01710(15) Uani 1 1 d . . .
W19 W 0.39040(6) 0.83328(4) 1.07348(3) 0.02667(18) Uani 1 1 d . . .
W20 W 0.31831(6) 0.91901(4) 0.98121(3) 0.0322(2) Uani 1 1 d . . .
W21 W 0.48432(6) 0.82096(4) 0.95242(3) 0.02926(19) Uani 1 1 d . . .
W22 W 0.15329(6) 0.74894(4) 1.07052(3) 0.02582(18) Uani 1 1 d . . .
W23 W 0.04354(5) 0.66271(4) 0.95075(3) 0.02080(16) Uani 1 1 d . . .
W24 W 0.08588(6) 0.83016(4) 0.97479(3) 0.02811(19) Uani 1 1 d . . .
W25 W 0.44822(5) 0.66960(4) 1.00921(3) 0.02080(16) Uani 1 1 d . . .
W26 W 0.24185(5) 0.59579(4) 1.00650(3) 0.01957(16) Uani 1 1 d . . .
W27 W 0.36867(5) 0.54169(4) 0.88733(3) 0.01747(15) Uani 1 1 d . . .
W28 W 0.17789(6) 0.86077(4) 0.84842(3) 0.02687(18) Uani 1 1 d . . .
W29 W 0.08525(5) 0.62489(4) 0.69293(3) 0.01751(15) Uani 1 1 d . . .
As1 As 0.13048(12) 0.82964(9) 0.68484(8) 0.0210(4) Uani 1 1 d . . .
As2 As 0.35669(11) 0.50110(9) 0.72372(7) 0.0151(3) Uani 1 1 d . . .
As3 As 0.26871(12) 0.73443(9) 0.93869(7) 0.0190(4) Uani 1 1 d . . .
Sb1 Sb 0.12294(8) 0.56825(6) 0.82289(5) 0.0203(3) Uani 1 1 d . . .
Rb1 Rb 0.75697(14) 0.57502(12) 0.89675(9) 0.0390(5) Uani 1 1 d . . .
Rb2 Rb 0.0892(2) 0.50484(16) 0.44317(13) 0.0411(7) Uiso 0.75 1 d . . P
Rb3 Rb 0.3371(2) 0.36149(18) 0.39350(15) 0.0509(8) Uiso 0.75 1 d . . P
Rb4 Rb 0.4274(3) 0.6727(2) 0.47897(18) 0.0662(10) Uiso 0.75 1 d . . P
K1 K 0.3692(3) 0.6927(2) 0.79378(16) 0.0253(9) Uani 1 1 d . . .
K2 K 0.9819(3) 0.7248(2) 0.82512(18) 0.0302(9) Uani 1 1 d . . .
K3 K 0.1125(4) 0.1946(2) 0.6080(2) 0.0406(12) Uani 1 1 d . . .
K4 K 0.2081(4) 0.7029(3) 0.4209(2) 0.0406(11) Uani 1 1 d . . .
K5 K 0.4776(4) 0.7722(3) 0.6648(3) 0.0544(15) Uani 1 1 d . . .
K6 K -0.0477(5) 0.9921(4) 0.5114(3) 0.0649(17) Uiso 1 1 d . . .
K7 K -0.2673(5) 0.8853(4) 0.8797(3) 0.0698(19) Uani 1 1 d . . .
K8 K 0.4077(6) 1.1189(4) 0.7963(3) 0.0542(19) Uiso 0.75 1 d . . P
K9 K 0.4138(8) 0.9127(6) 0.8298(5) 0.054(3) Uiso 0.5 1 d . . P
K10 K 0.2609(5) 1.1164(4) 0.9508(3) 0.0141(14) Uiso 0.5 1 d . . P
K11 K 0.3050(6) 1.1142(4) 0.9378(3) 0.0215(16) Uiso 0.5 1 d . . P
K12 K 0.0000 1.0000 0.5000 0.050(4) Uiso 0.5 2 d S . P
C1 C -0.0098(7) 0.5095(7) 0.8173(6) 0.022(4) Uiso 1 1 d G . .
C2 C -0.0257(9) 0.4584(8) 0.8451(6) 0.052(6) Uiso 1 1 d DG . .
C3 C -0.1109(10) 0.4214(7) 0.8386(7) 0.052(6) Uiso 1 1 d G . .
H3 H -0.1218 0.3865 0.8576 0.063 Uiso 1 1 calc R U .
C4 C -0.1803(8) 0.4355(8) 0.8043(7) 0.039(5) Uiso 1 1 d G . .
H4 H -0.2385 0.4103 0.7998 0.046 Uiso 1 1 calc R U .
C5 C -0.1644(8) 0.4866(8) 0.7764(6) 0.057(7) Uiso 1 1 d G . .
H5 H -0.2118 0.4963 0.7530 0.069 Uiso 1 1 calc R U .
C6 C -0.0791(9) 0.5236(7) 0.7829(6) 0.044(6) Uiso 1 1 d G . .
H6 H -0.0683 0.5585 0.7639 0.053 Uiso 1 1 calc R U .
C7 C 0.037(3) 0.459(2) 0.8974(12) 0.116(16) Uiso 1 1 d D . .
H7A H 0.0756 0.5021 0.9100 0.139 Uiso 1 1 calc R U .
H7B H 0.0005 0.4506 0.9277 0.139 Uiso 1 1 calc R U .
C8 C 0.1490(16) 0.3982(13) 0.9342(9) 0.042(5) Uiso 1 1 d D . .
H8A H 0.1374 0.4351 0.9643 0.063 Uiso 1 1 calc R U .
H8B H 0.2141 0.4013 0.9290 0.063 Uiso 1 1 calc R U .
H8C H 0.1297 0.3553 0.9434 0.063 Uiso 1 1 calc R U .
C9 C 0.050(3) 0.3315(17) 0.8557(18) 0.097(12) Uiso 1 1 d D . .
H9A H 0.0358 0.3260 0.8159 0.146 Uiso 1 1 calc R U .
H9B H -0.0061 0.3235 0.8732 0.146 Uiso 1 1 calc R U .
H9C H 0.0918 0.2993 0.8620 0.146 Uiso 1 1 calc R U .
N1 N 0.095(2) 0.4027(16) 0.8805(12) 0.104(11) Uiso 1 1 d D . .
H1 H 0.1389 0.4158 0.8547 0.125 Uiso 1 1 calc R U .
O134 O 0.5843(8) 0.3985(6) 0.7503(5) 0.019(3) Uiso 1 1 d . . .
O267 O 0.2810(8) 0.5419(6) 0.9404(5) 0.019(3) Uiso 1 1 d . . .
O135 O 0.6223(9) 0.4785(7) 0.6817(6) 0.028(3) Uiso 1 1 d . . .
O124 O 0.4365(8) 0.3991(6) 0.8058(5) 0.019(3) Uiso 1 1 d . . .
O102 O 0.3233(8) 0.3016(6) 0.7422(5) 0.023(3) Uiso 1 1 d . . .
O256 O 0.3664(8) 0.6102(6) 1.0373(5) 0.020(3) Uiso 1 1 d . . .
O167 O 0.4178(8) 0.5053(6) 0.5608(5) 0.022(3) Uiso 1 1 d . . .
O127 O 0.3046(8) 0.4662(6) 0.8398(5) 0.018(2) Uiso 1 1 d . . .
O178 O 0.2788(8) 0.5718(6) 0.5894(5) 0.017(2) Uiso 1 1 d . . .
O168 O 0.2532(8) 0.4392(6) 0.5561(5) 0.016(2) Uiso 1 1 d . . .
O2A2 O 0.3415(7) 0.4987(6) 0.6509(5) 0.014(2) Uiso 1 1 d . . .
O118 O 0.1603(8) 0.4358(6) 0.6458(5) 0.020(3) Uiso 1 1 d . . .
O45 O 0.0222(8) 0.7458(6) 0.5199(5) 0.023(3) Uiso 1 1 d . . .
O147 O 0.4742(7) 0.5247(6) 0.8480(5) 0.015(2) Uiso 1 1 d . . .
O190 O 0.3488(10) 0.9141(7) 1.0550(6) 0.034(3) Uiso 1 1 d . . .
O136 O 0.4854(8) 0.4133(6) 0.6095(5) 0.019(3) Uiso 1 1 d . . .
O226 O 0.2144(9) 0.6718(7) 1.0620(5) 0.025(3) Uiso 1 1 d . . .
O329 O 0.0188(8) 0.7039(6) 0.7112(5) 0.021(3) Uiso 1 1 d . . .
O529 O 0.1110(8) 0.6607(6) 0.6279(5) 0.023(3) Uiso 1 1 d . . .
O145 O 0.6184(8) 0.5282(6) 0.7895(5) 0.021(3) Uiso 1 1 d . . .
O15R O 0.5120(8) 0.6225(6) 0.7655(5) 0.018(2) Uiso 1 1 d . . .
O23 O -0.0958(8) 0.7932(6) 0.7526(5) 0.022(3) Uiso 1 1 d . . .
O1A2 O 0.3056(8) 0.4181(6) 0.7211(5) 0.017(2) Uiso 1 1 d . . .
O103 O 0.4449(8) 0.3383(6) 0.6790(5) 0.020(3) Uiso 1 1 d . . .
O192 O 0.2631(9) 0.8057(7) 1.0804(6) 0.029(3) Uiso 1 1 d . . .
O1A1 O 0.0119(9) 0.8368(7) 0.6899(5) 0.024(3) Uiso 1 1 d . . .
O17R O 0.3803(8) 0.6433(6) 0.6838(5) 0.020(3) Uiso 1 1 d . . .
O195 O 0.4108(9) 0.7422(7) 1.0647(5) 0.025(3) Uiso 1 1 d . . .
O928 O 0.2114(9) 0.9260(7) 0.8082(6) 0.028(3) Uiso 1 1 d . . .
O3A2 O 0.4709(8) 0.4811(6) 0.7267(5) 0.021(3) Uiso 1 1 d . . .
O3A3 O 0.3105(8) 0.6754(6) 0.9717(5) 0.017(2) Uiso 1 1 d . . .
O1A3 O 0.1700(8) 0.7429(6) 0.9765(5) 0.021(3) Uiso 1 1 d . . .
O35 O -0.0387(9) 0.7099(7) 0.6101(5) 0.024(3) Uiso 1 1 d . . .
O106 O 0.3194(8) 0.3549(6) 0.6064(5) 0.022(3) Uiso 1 1 d . . .
O2A1 O 0.1244(9) 0.7999(7) 0.6114(5) 0.024(3) Uiso 1 1 d . . .
O3A1 O 0.1657(9) 0.9166(7) 0.6893(6) 0.030(3) Uiso 1 1 d . . .
O225 O 0.0896(9) 0.8193(7) 1.0491(5) 0.026(3) Uiso 1 1 d . . .
O234 O 0.0008(9) 0.7494(7) 0.9510(6) 0.030(3) Uiso 1 1 d . . .
O14 O -0.0435(9) 0.8493(7) 0.5799(5) 0.024(3) Uiso 1 1 d . . .
O112 O 0.1857(8) 0.3710(6) 0.7770(5) 0.021(3) Uiso 1 1 d . . .
O257 O 0.4522(8) 0.5992(6) 0.9469(5) 0.021(3) Uiso 1 1 d . . .
O236 O 0.1323(8) 0.6045(6) 0.9652(5) 0.020(3) Uiso 1 1 d . . .
O101 O 0.1928(8) 0.3192(6) 0.6708(5) 0.021(3) Uiso 1 1 d . . .
O228 O 0.0622(9) 0.8455(7) 0.8059(6) 0.028(3) Uiso 1 1 d . . .
O2A3 O 0.3417(9) 0.8073(7) 0.9793(5) 0.026(3) Uiso 1 1 d . . .
O29 O 0.0531(10) 0.9531(7) 0.7767(6) 0.033(3) Uiso 1 1 d . . .
O56 O 0.1797(9) 0.7018(7) 0.5420(6) 0.028(3) Uiso 1 1 d . . .
O157 O 0.5158(8) 0.5699(6) 0.6560(5) 0.022(3) Uiso 1 1 d . . .
O79 O 0.1274(10) 1.0389(8) 0.7199(6) 0.035(3) Uiso 1 1 d . . .
O46 O 0.1796(9) 0.8242(7) 0.5206(6) 0.028(3) Uiso 1 1 d . . .
O201 O 0.4376(10) 0.9095(8) 0.9608(6) 0.036(3) Uiso 1 1 d . . .
O47 O 0.1012(9) 0.9276(7) 0.5775(6) 0.031(3) Uiso 1 1 d . . .
O13 O -0.1497(9) 0.7985(7) 0.6492(5) 0.026(3) Uiso 1 1 d . . .
O78 O 0.2400(10) 1.0033(8) 0.6420(6) 0.036(3) Uiso 1 1 d . . .
O204 O 0.1939(10) 0.8896(8) 0.9923(6) 0.034(3) Uiso 1 1 d . . .
O8R O 0.3479(11) 0.8831(9) 0.7152(7) 0.045(4) Uiso 1 1 d . . .
O6R O 0.2911(10) 0.7568(7) 0.6360(6) 0.033(3) Uiso 1 1 d . . .
O17 O -0.0062(10) 0.9572(8) 0.6556(6) 0.036(3) Uiso 1 1 d . . .
O12 O -0.1114(9) 0.9114(7) 0.7240(6) 0.029(3) Uiso 1 1 d . . .
O248 O 0.1170(9) 0.8178(7) 0.8997(6) 0.028(3) Uiso 1 1 d . . .
O223 O 0.0506(9) 0.6908(7) 1.0320(5) 0.025(3) Uiso 1 1 d . . .
O191 O 0.4926(9) 0.8491(7) 1.0381(6) 0.031(3) Uiso 1 1 d . . .
O68 O 0.2910(10) 0.8796(8) 0.6106(6) 0.037(3) Uiso 1 1 d . . .
O215 O 0.4913(9) 0.7337(7) 0.9692(6) 0.029(3) Uiso 1 1 d . . .
O89 O 0.2880(10) 1.0033(8) 0.7462(6) 0.037(3) Uiso 1 1 d . . .
O208 O 0.2719(10) 0.8941(7) 0.9047(6) 0.032(3) Uiso 1 1 d . . .
O21R O 0.4409(10) 0.7897(7) 0.8842(6) 0.033(3) Uiso 1 1 d . . .
O189 O 0.1739(7) 0.5660(6) 0.6728(4) 0.012(2) Uiso 1 1 d . . .
O1SB O 0.1499(8) 0.4886(6) 0.7522(5) 0.022(3) Uiso 1 1 d . . .
O2SB O 0.0728(8) 0.6510(6) 0.8796(5) 0.022(3) Uiso 1 1 d . . .
O3SB O 0.0884(8) 0.6195(6) 0.7673(5) 0.021(3) Uiso 1 1 d . . .
O1T O -0.1853(11) 0.9194(8) 0.6204(7) 0.041(4) Uiso 1 1 d . . .
O2T O -0.0901(11) 0.9113(8) 0.8347(7) 0.040(4) Uiso 1 1 d . . .
O3T O -0.1654(8) 0.6754(6) 0.6777(5) 0.022(3) Uiso 1 1 d . . .
O4T O 0.0187(10) 0.8601(7) 0.4756(6) 0.031(3) Uiso 1 1 d . . .
O5T O 0.0208(9) 0.6128(7) 0.5237(5) 0.026(3) Uiso 1 1 d . . .
O6T O 0.3481(11) 0.7741(8) 0.5358(7) 0.042(4) Uiso 1 1 d . . .
O7T O 0.0897(12) 1.0631(9) 0.6144(7) 0.046(4) Uiso 1 1 d . . .
O8T O 0.4199(13) 0.9865(10) 0.6715(8) 0.054(5) Uiso 1 1 d . . .
O9T O 0.1892(12) 1.0614(9) 0.8288(7) 0.049(4) Uiso 1 1 d . . .
O10T O 0.3110(9) 0.2289(7) 0.6328(5) 0.027(3) Uiso 1 1 d . . .
O11T O 0.0340(9) 0.3748(7) 0.7052(6) 0.027(3) Uiso 1 1 d . . .
O12T O 0.3014(9) 0.3329(7) 0.8534(5) 0.024(3) Uiso 1 1 d . . .
O13T O 0.6226(9) 0.3414(7) 0.6408(5) 0.026(3) Uiso 1 1 d . . .
O14T O 0.6127(8) 0.4437(6) 0.8607(5) 0.023(3) Uiso 1 1 d . . .
O15T O 0.6778(8) 0.6169(6) 0.7223(5) 0.023(3) Uiso 1 1 d . . .
O16T O 0.3921(8) 0.3737(6) 0.5058(5) 0.021(3) Uiso 1 1 d . . .
O17T O 0.4499(9) 0.6472(7) 0.5857(5) 0.025(3) Uiso 1 1 d . . .
O18T O 0.1034(8) 0.5056(6) 0.5652(5) 0.019(3) Uiso 1 1 d . . .
O19T O 0.4277(10) 0.8642(8) 1.1414(6) 0.038(4) Uiso 1 1 d . . .
O20T O 0.3181(11) 1.0041(8) 0.9922(7) 0.043(4) Uiso 1 1 d . . .
O21T O 0.5982(11) 0.8449(8) 0.9476(7) 0.043(4) Uiso 1 1 d . . .
O22T O 0.1259(10) 0.7585(8) 1.1371(6) 0.035(3) Uiso 1 1 d . . .
O23T O -0.0556(9) 0.6102(7) 0.9437(5) 0.024(3) Uiso 1 1 d . . .
O24T O 0.0068(10) 0.8865(8) 0.9786(6) 0.034(3) Uiso 1 1 d . . .
O25T O 0.5489(9) 0.6622(7) 1.0455(6) 0.030(3) Uiso 1 1 d . . .
O26T O 0.2046(9) 0.5333(7) 1.0373(5) 0.026(3) Uiso 1 1 d . . .
O27T O 0.3358(8) 0.6046(6) 0.8568(5) 0.021(3) Uiso 1 1 d . . .
O28T O 0.2282(9) 0.7952(7) 0.8125(6) 0.029(3) Uiso 1 1 d . . .
O29T O -0.0074(8) 0.5707(6) 0.6648(5) 0.022(3) Uiso 1 1 d . . .
O1W O 0.4197(9) 0.4612(7) 0.9312(5) 0.025(3) Uiso 1 1 d . . .
O2W O 0.1118(13) 0.9510(10) 0.8998(8) 0.054(5) Uiso 1 1 d . . .
O3W O 0.2147(8) 0.6982(6) 0.7221(5) 0.019(3) Uiso 1 1 d . . .
O4W O 0.1827(10) 0.3924(7) 0.4471(6) 0.031(3) Uiso 1 1 d . . .
O5W O 0.1043(12) 0.5868(9) 0.3635(7) 0.047(4) Uiso 1 1 d . . .
O6W O 0.325(2) 0.2348(18) 0.4039(14) 0.047(8) Uiso 0.5 1 d . . P
O7W O 0.200(2) 0.1181(18) 0.5205(15) 0.050(9) Uiso 0.5 1 d . . P
O8W O 0.3848(9) 0.5033(7) 0.4472(6) 0.029(3) Uiso 1 1 d . . .
O9W O 0.5945(13) 0.6599(10) 0.8804(8) 0.056(5) Uiso 1 1 d . . .
O10W O 0.734(2) 0.6941(16) 0.9924(13) 0.038(7) Uiso 0.5 1 d . . P
O11W O 0.8078(11) 0.6654(9) 0.8177(7) 0.045(4) Uiso 1 1 d . . .
O12W O 0.2069(10) 0.4809(8) 0.3526(6) 0.036(3) Uiso 1 1 d . . .
O13W O 0.2558(12) 0.5897(9) 0.4761(8) 0.052(4) Uiso 1 1 d . . .
O14W O 0.445(2) 0.8137(18) 0.7770(14) 0.046(8) Uiso 0.5 1 d . . P
O15W O 0.4881(13) 1.2391(10) 0.7640(8) 0.059(5) Uiso 1 1 d . . .
O16W O 0.296(2) 1.1460(18) 0.7175(14) 0.047(8) Uiso 0.5 1 d . . P
O17W O 0.358(2) 1.2103(15) 0.8836(12) 0.036(7) Uiso 0.5 1 d . . P
O18W O -0.188(3) 0.780(2) 0.9239(17) 0.061(10) Uiso 0.5 1 d . . P
O19W O 0.648(3) 0.746(2) 0.7074(17) 0.061(10) Uiso 0.5 1 d . . P
O20W O -0.350(2) 0.7579(18) 0.8282(14) 0.047(8) Uiso 0.5 1 d . . P
O21W O -0.450(2) 0.9703(18) 0.8894(15) 0.050(9) Uiso 0.5 1 d . . P
O22W O 0.385(2) 1.0374(17) 0.8751(14) 0.043(8) Uiso 0.5 1 d . . P
O23W O -0.294(3) 0.879(2) 0.7540(18) 0.068(11) Uiso 0.5 1 d . . P
O24W O 0.533(2) 0.7708(17) 0.4458(14) 0.043(8) Uiso 0.5 1 d . . P
O25W O 0.1378(13) 0.2958(10) 0.5474(8) 0.054(5) Uiso 1 1 d . . .
O26W O -0.0982(11) 0.9815(8) 0.9478(7) 0.043(4) Uiso 1 1 d . . .
O27W O -0.067(4) 0.225(3) 0.625(2) 0.035(13) Uiso 0.25 1 d . . P
O28W O 0.317(4) 0.810(3) 0.412(3) 0.040(15) Uiso 0.25 1 d . . P
O29W O 0.6128(9) 0.5348(7) 0.9650(5) 0.025(3) Uiso 1 1 d . . .
O30W O 0.2954(11) 0.8222(8) 0.2125(7) 0.041(4) Uiso 1 1 d . . .
O31W O 0.3597(15) 0.0984(11) 0.6168(9) 0.068(6) Uiso 1 1 d . . .
O32W O 0.6380(11) 0.3043(9) 0.8391(7) 0.043(4) Uiso 1 1 d . . .

loop_
_atom_site_aniso_label
_atom_site_aniso_U_11
_atom_site_aniso_U_22
_atom_site_aniso_U_33
_atom_site_aniso_U_23
_atom_site_aniso_U_13
_atom_site_aniso_U_12
W1 0.0290(4) 0.0245(4) 0.0249(4) 0.0068(3) -0.0040(3) 0.0086(3)
W2 0.0366(4) 0.0245(4) 0.0217(4) 0.0017(3) -0.0023(3) 0.0123(3)
W3 0.0192(4) 0.0210(4) 0.0193(4) 0.0044(3) 0.0007(3) 0.0035(3)
W4 0.0281(4) 0.0223(4) 0.0234(4) 0.0098(3) -0.0023(3) 0.0016(3)
W5 0.0218(4) 0.0193(4) 0.0179(3) 0.0058(3) 0.0015(3) 0.0020(3)
W6 0.0216(4) 0.0303(4) 0.0346(4) 0.0156(4) 0.0044(3) 0.0010(3)
W7 0.0449(5) 0.0194(4) 0.0320(4) 0.0109(3) -0.0123(4) -0.0017(3)
W8 0.0340(5) 0.0293(5) 0.0452(5) 0.0183(4) -0.0125(4) -0.0092(4)
W9 0.0519(5) 0.0184(4) 0.0307(4) 0.0062(3) -0.0161(4) -0.0017(4)
W10 0.0198(4) 0.0168(4) 0.0190(3) 0.0034(3) 0.0003(3) 0.0024(3)
W11 0.0141(3) 0.0175(4) 0.0199(3) 0.0050(3) 0.0003(3) -0.0003(3)
W12 0.0170(3) 0.0185(4) 0.0174(3) 0.0055(3) 0.0002(3) 0.0008(3)
W13 0.0161(3) 0.0253(4) 0.0216(4) 0.0041(3) 0.0005(3) 0.0055(3)
W14 0.0145(3) 0.0244(4) 0.0195(3) 0.0076(3) -0.0013(3) 0.0020(3)
W15 0.0129(3) 0.0257(4) 0.0197(4) 0.0071(3) 0.0007(3) -0.0009(3)
W16 0.0169(3) 0.0221(4) 0.0163(3) 0.0029(3) 0.0018(3) 0.0023(3)
W17 0.0166(3) 0.0209(4) 0.0163(3) 0.0052(3) 0.0007(3) -0.0003(3)
W18 0.0152(3) 0.0184(4) 0.0171(3) 0.0037(3) -0.0008(3) 0.0014(3)
W19 0.0385(5) 0.0194(4) 0.0192(4) 0.0022(3) -0.0092(3) 0.0008(3)
W20 0.0508(5) 0.0170(4) 0.0254(4) 0.0042(3) -0.0139(4) -0.0006(3)
W21 0.0368(5) 0.0247(4) 0.0233(4) 0.0076(3) -0.0075(3) -0.0095(3)
W22 0.0324(4) 0.0280(4) 0.0166(4) 0.0027(3) 0.0003(3) 0.0077(3)
W23 0.0207(4) 0.0245(4) 0.0178(4) 0.0051(3) 0.0015(3) 0.0046(3)
W24 0.0373(5) 0.0238(4) 0.0230(4) 0.0026(3) -0.0031(3) 0.0120(3)
W25 0.0209(4) 0.0197(4) 0.0204(4) 0.0046(3) -0.0056(3) -0.0003(3)
W26 0.0202(4) 0.0212(4) 0.0189(3) 0.0082(3) 0.0009(3) 0.0024(3)
W27 0.0166(3) 0.0188(4) 0.0167(3) 0.0046(3) -0.0020(3) 0.0016(3)
W28 0.0397(5) 0.0182(4) 0.0211(4) 0.0035(3) -0.0088(3) 0.0050(3)
W29 0.0173(3) 0.0172(4) 0.0180(3) 0.0045(3) 0.0006(3) 0.0011(3)
As1 0.0224(9) 0.0174(9) 0.0234(9) 0.0075(7) -0.0034(7) -0.0001(7)
As2 0.0119(8) 0.0169(9) 0.0163(8) 0.0049(7) -0.0005(6) -0.0002(6)
As3 0.0238(9) 0.0160(9) 0.0164(8) 0.0045(7) -0.0027(7) 0.0001(7)
Sb1 0.0162(6) 0.0236(6) 0.0213(6) 0.0071(5) -0.0011(4) 0.0011(5)
Rb1 0.0275(10) 0.0505(13) 0.0395(12) 0.0183(10) -0.0055(8) -0.0070(9)
K1 0.026(2) 0.030(2) 0.0205(19) 0.0076(17) -0.0006(16) 0.0043(17)
K2 0.033(2) 0.029(2) 0.030(2) 0.0093(18) -0.0045(18) 0.0047(18)
K3 0.054(3) 0.018(2) 0.045(3) 0.008(2) -0.021(2) -0.009(2)
K4 0.049(3) 0.035(3) 0.034(3) 0.002(2) -0.006(2) 0.003(2)
K5 0.041(3) 0.044(3) 0.066(4) -0.010(3) -0.013(3) 0.005(2)
K7 0.053(4) 0.074(5) 0.093(5) 0.038(4) 0.024(4) 0.010(3)

loop_
_atom_type_symbol
_atom_type_description
_atom_type_scat_dispersion_real
_atom_type_scat_dispersion_imag
_atom_type_scat_source
O O 0.0106 0.0060 'International Tables Vol C Tables 4.2.6.8 and 6.1.1.4'
W W -0.8490 6.8722 'International Tables Vol C Tables 4.2.6.8 and 6.1.1.4'
Sb Sb -0.5866 1.5461 'International Tables Vol C Tables 4.2.6.8 and 6.1.1.4'
As As 0.0499 2.0058 'International Tables Vol C Tables 4.2.6.8 and 6.1.1.4'
C C 0.0033 0.0016 'International Tables Vol C Tables 4.2.6.8 and 6.1.1.4'
N N 0.0061 0.0033 'International Tables Vol C Tables 4.2.6.8 and 6.1.1.4'
Rb Rb -0.9393 2.9676 'International Tables Vol C Tables 4.2.6.8 and 6.1.1.4'
H H 0.0000 0.0000 'International Tables Vol C Tables 4.2.6.8 and 6.1.1.4'
K K 0.2009 0.2494 'International Tables Vol C Tables 4.2.6.8 and 6.1.1.4'

loop_
_geom_angle_atom_site_label_1
_geom_angle_atom_site_label_2
_geom_angle_atom_site_label_3
_geom_angle
_geom_angle_site_symmetry_1
_geom_angle_site_symmetry_3
O1T W1 O17 101.5(7) . .
O1T W1 O14 103.1(7) . .
O17 W1 O14 89.7(6) . .
O1T W1 O13 100.5(7) . .
O17 W1 O13 157.1(6) . .
O14 W1 O13 91.3(6) . .
O1T W1 O12 97.1(7) . .
O17 W1 O12 87.7(6) . .
O14 W1 O12 159.7(6) . .
O13 W1 O12 83.4(6) . .
O1T W1 O1A1 167.5(6) . .
O17 W1 O1A1 85.4(6) . .
O14 W1 O1A1 87.2(5) . .
O13 W1 O1A1 71.8(5) . .
O12 W1 O1A1 72.6(5) . .
O2T W2 O29 103.1(7) . .
O2T W2 O12 100.1(7) . .
O29 W2 O12 90.7(6) . .
O2T W2 O228 100.7(7) . .
O29 W2 O228 82.5(6) . .
O12 W2 O228 159.2(6) . .
O2T W2 O23 101.1(7) . .
O29 W2 O23 155.0(6) . .
O12 W2 O23 91.2(6) . .
O228 W2 O23 86.9(6) . .
O2T W2 O1A1 170.9(6) . .
O29 W2 O1A1 84.2(5) . .
O12 W2 O1A1 74.1(5) . .
O228 W2 O1A1 85.6(5) . .
O23 W2 O1A1 72.5(5) . .
O2T W2 K2 87.3(6) . 1_455
O29 W2 K2 129.0(5) . 1_455
O12 W2 K2 137.1(4) . 1_455
O228 W2 K2 46.5(4) . 1_455
O23 W2 K2 46.1(4) . 1_455
O1A1 W2 K2 92.5(3) . 1_455
O3T W3 O35 100.2(6) . .
O3T W3 O329 100.5(6) . .
O35 W3 O329 88.4(5) . .
O3T W3 O13 100.0(6) . .
O35 W3 O13 88.1(6) . .
O329 W3 O13 159.5(6) . .
O3T W3 O23 99.2(6) . .
O35 W3 O23 160.5(6) . .
O329 W3 O23 89.1(5) . .
O13 W3 O23 87.5(5) . .
O3T W3 O1A1 169.1(5) . .
O35 W3 O1A1 87.9(5) . .
O329 W3 O1A1 86.9(5) . .
O13 W3 O1A1 72.8(5) . .
O23 W3 O1A1 72.7(5) . .
O3T W3 K2 86.5(4) . 1_455
O35 W3 K2 136.6(4) . 1_455
O329 W3 K2 48.3(4) . 1_455
O13 W3 K2 133.3(4) . 1_455
O23 W3 K2 46.0(4) . 1_455
O1A1 W3 K2 92.7(3) . 1_455
O3T W3 Rb3 32.7(4) . 2_566
O35 W3 Rb3 86.3(4) . 2_566
O329 W3 Rb3 129.8(4) . 2_566
O13 W3 Rb3 70.1(4) . 2_566
O23 W3 Rb3 109.9(4) . 2_566
O1A1 W3 Rb3 142.5(3) . 2_566
K2 W3 Rb3 116.40(9) 1_455 2_566
O4T W4 O46 103.2(6) . .
O4T W4 O45 101.1(6) . .
O46 W4 O45 92.8(6) . .
O4T W4 O47 97.8(6) . .
O46 W4 O47 91.9(6) . .
O45 W4 O47 158.8(6) . .
O4T W4 O14 99.8(6) . .
O46 W4 O14 156.9(6) . .
O45 W4 O14 85.3(5) . .
O47 W4 O14 82.3(6) . .
O4T W4 O2A1 174.8(6) . .
O46 W4 O2A1 74.4(5) . .
O45 W4 O2A1 74.6(5) . .
O47 W4 O2A1 86.9(5) . .
O14 W4 O2A1 82.9(5) . .
O4T W4 K12 45.3(5) . .
O46 W4 K12 111.9(4) . .
O45 W4 K12 140.9(4) . .
O47 W4 K12 54.0(4) . .
O14 W4 K12 82.7(4) . .
O2A1 W4 K12 139.8(3) . .
O4T W4 K6 47.6(5) . .
O46 W4 K6 123.8(5) . .
O45 W4 K6 133.5(4) . .
O47 W4 K6 57.3(4) . .
O14 W4 K6 71.3(4) . .
O2A1 W4 K6 137.6(3) . .
K12 W4 K6 11.91(11) . .
O4T W4 K6 45.4(5) . 2_576
O46 W4 K6 100.2(4) . 2_576
O45 W4 K6 146.0(4) . 2_576
O47 W4 K6 52.4(4) . 2_576
O14 W4 K6 93.9(4) . 2_576
O2A1 W4 K6 139.2(3) . 2_576
K12 W4 K6 11.64(10) . 2_576
K6 W4 K6 23.5(2) . 2_576
O5T W5 O529 101.7(6) . .
O5T W5 O56 102.3(6) . .
O529 W5 O56 92.6(6) . .
O5T W5 O45 97.1(6) . .
O529 W5 O45 160.5(5) . .
O56 W5 O45 88.1(6) . .
O5T W5 O35 101.0(6) . .
O529 W5 O35 84.9(5) . .
O56 W5 O35 156.6(6) . .
O45 W5 O35 86.7(5) . .
O5T W5 O2A1 169.9(5) . .
O529 W5 O2A1 88.0(5) . .
O56 W5 O2A1 74.0(5) . .
O45 W5 O2A1 73.5(5) . .
O35 W5 O2A1 82.7(5) . .
O5T W5 Rb2 34.6(4) . 2_566
O529 W5 Rb2 75.9(4) . 2_566
O56 W5 Rb2 125.9(4) . 2_566
O45 W5 Rb2 118.9(4) . 2_566
O35 W5 Rb2 76.1(4) . 2_566
O2A1 W5 Rb2 154.2(3) . 2_566
O6T W6 O6R 106.4(7) . .
O6T W6 O68 99.1(7) . .
O6R W6 O68 96.6(7) . .
O6T W6 O56 97.9(7) . .
O6R W6 O56 93.8(6) . .
O68 W6 O56 156.7(6) . .
O6T W6 O46 94.0(7) . .
O6R W6 O46 159.5(6) . .
O68 W6 O46 82.0(6) . .
O56 W6 O46 81.0(5) . .
O6T W6 O2A1 165.0(6) . .
O6R W6 O2A1 87.4(6) . .
O68 W6 O2A1 84.9(6) . .
O56 W6 O2A1 74.7(5) . .
O46 W6 O2A1 72.2(5) . .
O6T W6 K5 70.7(6) . .
O6R W6 K5 41.4(5) . .
O68 W6 K5 82.2(5) . .
O56 W6 K5 118.7(4) . .
O46 W6 K5 155.8(4) . .
O2A1 W6 K5 124.3(3) . .
O6T W6 K4 60.1(6) . .
O6R W6 K4 134.7(5) . .
O68 W6 K4 127.1(5) . .
O56 W6 K4 51.3(4) . .
O46 W6 K4 54.9(4) . .
O2A1 W6 K4 105.9(3) . .
K5 W6 K4 124.83(12) . .
O6T W6 Rb4 25.4(6) . .
O6R W6 Rb4 94.4(5) . .
O68 W6 Rb4 123.5(5) . .
O56 W6 Rb4 76.2(4) . .
O46 W6 Rb4 103.4(4) . .
O2A1 W6 Rb4 151.0(3) . .
K5 W6 Rb4 70.87(11) . .
K4 W6 Rb4 53.96(10) . .
O7T W7 O78 103.0(8) . .
O7T W7 O47 99.8(7) . .
O78 W7 O47 92.2(6) . .
O7T W7 O79 100.5(7) . .
O78 W7 O79 90.7(7) . .
O47 W7 O79 158.3(6) . .
O7T W7 O17 101.5(7) . .
O78 W7 O17 155.5(7) . .
O47 W7 O17 83.6(6) . .
O79 W7 O17 85.0(6) . .
O7T W7 O3A1 172.7(7) . .
O78 W7 O3A1 73.6(6) . .
O47 W7 O3A1 86.9(6) . .
O79 W7 O3A1 73.3(6) . .
O17 W7 O3A1 82.1(6) . .
O7T W7 K12 49.1(6) . .
O78 W7 K12 112.2(5) . .
O47 W7 K12 52.3(4) . .
O79 W7 K12 144.2(4) . .
O17 W7 K12 84.1(4) . .
O3A1 W7 K12 138.1(3) . .
O7T W7 K6 51.8(6) . .
O78 W7 K6 123.8(5) . .
O47 W7 K6 54.9(4) . .
O79 W7 K6 137.4(5) . .
O17 W7 K6 72.7(4) . .
O3A1 W7 K6 135.5(4) . .
K12 W7 K6 11.66(10) . .
O7T W7 K6 48.4(6) . 2_576
O78 W7 K6 100.7(5) . 2_576
O47 W7 K6 51.4(4) . 2_576
O79 W7 K6 148.4(5) . 2_576
O17 W7 K6 95.4(4) . 2_576
O3A1 W7 K6 138.1(4) . 2_576
K12 W7 K6 11.56(10) . 2_576
K6 W7 K6 23.2(2) . 2_576
O8R W8 O8T 105.3(8) . .
O8R W8 O68 96.0(7) . .
O8T W8 O68 103.0(8) . .
O8R W8 O89 93.7(7) . .
O8T W8 O89 96.3(8) . .
O68 W8 O89 155.3(7) . .
O8R W8 O78 162.9(7) . .
O8T W8 O78 91.4(7) . .
O68 W8 O78 83.7(6) . .
O89 W8 O78 80.5(6) . .
O8R W8 O3A1 92.8(7) . .
O8T W8 O3A1 159.6(7) . .
O68 W8 O3A1 84.1(6) . .
O89 W8 O3A1 72.7(6) . .
O78 W8 O3A1 70.2(5) . .
O8R W8 K9 35.0(6) . .
O8T W8 K9 92.5(6) . .
O68 W8 K9 130.9(5) . .
O89 W8 K9 62.4(5) . .
O78 W8 K9 142.9(4) . .
O3A1 W8 K9 97.1(4) . .
O9T W9 O89 100.4(8) . .
O9T W9 O79 100.3(8) . .
O89 W9 O79 89.5(7) . .
O9T W9 O29 105.5(7) . .
O89 W9 O29 153.8(6) . .
O79 W9 O29 89.7(6) . .
O9T W9 O928 99.8(7) . .
O89 W9 O928 88.6(6) . .
O79 W9 O928 159.9(6) . .
O29 W9 O928 83.3(6) . .
O9T W9 O3A1 170.8(7) . .
O89 W9 O3A1 72.4(6) . .
O79 W9 O3A1 74.3(6) . .
O29 W9 O3A1 82.2(6) . .
O928 W9 O3A1 86.0(5) . .
O9T W9 K8 61.6(6) . .
O89 W9 K8 39.2(5) . .
O79 W9 K8 90.9(5) . .
O29 W9 K8 167.0(5) . .
O928 W9 K8 100.1(4) . .
O3A1 W9 K8 110.5(4) . .
O10T W10 O106 103.2(6) . .
O10T W10 O101 98.3(6) . .
O106 W10 O101 92.8(5) . .
O10T W10 O103 102.5(6) . .
O106 W10 O103 88.7(5) . .
O101 W10 O103 158.2(5) . .
O10T W10 O102 96.7(6) . .
O106 W10 O102 160.0(5) . .
O101 W10 O102 86.4(5) . .
O103 W10 O102 84.9(5) . .
O10T W10 O1A2 167.2(5) . .
O106 W10 O1A2 87.2(5) . .
O101 W10 O1A2 73.5(5) . .
O103 W10 O1A2 84.9(5) . .
O102 W10 O1A2 73.4(5) . .
O10T W10 K3 51.5(4) . .
O106 W10 K3 95.3(4) . .
O101 W10 K3 47.6(4) . .
O103 W10 K3 153.9(4) . .
O102 W10 K3 98.8(4) . .
O1A2 W10 K3 121.1(3) . .
O11T W11 O1SB 103.2(6) . .
O11T W11 O118 102.3(6) . .
O1SB W11 O118 92.1(5) . .
O11T W11 O112 98.3(6) . .
O1SB W11 O112 92.3(5) . .
O118 W11 O112 157.4(5) . .
O11T W11 O101 96.7(6) . .
O1SB W11 O101 159.9(5) . .
O118 W11 O101 86.2(5) . .
O112 W11 O101 82.1(5) . .
O11T W11 O1A2 165.4(5) . .
O1SB W11 O1A2 88.8(5) . .
O118 W11 O1A2 85.2(5) . .
O112 W11 O1A2 72.8(5) . .
O101 W11 O1A2 71.1(5) . .
O12T W12 O102 100.6(6) . .
O12T W12 O124 101.0(6) . .
O102 W12 O124 89.7(5) . .
O12T W12 O112 100.5(6) . .
O102 W12 O112 91.3(5) . .
O124 W12 O112 157.9(5) . .
O12T W12 O127 100.5(6) . .
O102 W12 O127 158.8(5) . .
O124 W12 O127 84.2(5) . .
O112 W12 O127 86.9(5) . .
O12T W12 O1A2 172.4(5) . .
O102 W12 O1A2 75.2(5) . .
O124 W12 O1A2 85.4(5) . .
O112 W12 O1A2 73.5(5) . .
O127 W12 O1A2 84.1(5) . .
O13T W13 O135 102.4(6) . .
O13T W13 O136 99.5(6) . .
O135 W13 O136 90.1(6) . .
O13T W13 O103 101.8(6) . .
O135 W13 O103 155.8(5) . .
O136 W13 O103 85.1(5) . .
O13T W13 O134 101.2(6) . .
O135 W13 O134 89.8(6) . .
O136 W13 O134 158.9(5) . .
O103 W13 O134 86.4(5) . .
O13T W13 O3A2 173.0(5) . .
O135 W13 O3A2 73.2(5) . .
O136 W13 O3A2 86.0(5) . .
O103 W13 O3A2 82.8(5) . .
O134 W13 O3A2 73.7(5) . .
O13T W13 Rb4 49.3(4) . 2_666
O135 W13 Rb4 99.0(4) . 2_666
O136 W13 Rb4 50.2(4) . 2_666
O103 W13 Rb4 96.0(4) . 2_666
O134 W13 Rb4 150.3(4) . 2_666
O3A2 W13 Rb4 135.9(3) . 2_666
O14T W14 O145 100.5(6) . .
O14T W14 O134 97.6(6) . .
O145 W14 O134 90.0(5) . .
O14T W14 O147 101.1(5) . .
O145 W14 O147 90.1(5) . .
O134 W14 O147 160.9(5) . .
O14T W14 O124 102.1(6) . .
O145 W14 O124 157.3(5) . .
O134 W14 O124 89.2(5) . .
O147 W14 O124 83.5(5) . .
O14T W14 O3A2 171.1(5) . .
O145 W14 O3A2 74.1(5) . .
O134 W14 O3A2 75.6(5) . .
O147 W14 O3A2 86.0(4) . .
O124 W14 O3A2 83.8(5) . .
O14T W14 Rb1 51.6(4) . .
O145 W14 Rb1 51.7(4) . .
O134 W14 Rb1 110.0(4) . .
O147 W14 Rb1 84.8(3) . .
O124 W14 Rb1 148.1(4) . .
O3A2 W14 Rb1 124.8(3) . .
O15T W15 O15R 104.4(6) . .
O15T W15 O157 99.6(6) . .
O15R W15 O157 95.9(5) . .
O15T W15 O145 97.7(5) . .
O15R W15 O145 93.6(5) . .
O157 W15 O145 157.5(5) . .
O15T W15 O135 93.8(6) . .
O15R W15 O135 161.4(5) . .
O157 W15 O135 84.9(5) . .
O145 W15 O135 79.7(5) . .
O15T W15 O3A2 164.0(5) . .
O15R W15 O3A2 89.8(5) . .
O157 W15 O3A2 86.1(5) . .
O145 W15 O3A2 73.6(5) . .
O135 W15 O3A2 71.7(5) . .
O15T W15 Rb3 50.3(4) . 2_666
O15R W15 Rb3 111.3(4) . 2_666
O157 W15 Rb3 49.8(4) . 2_666
O145 W15 Rb3 142.6(3) . 2_666
O135 W15 Rb3 83.5(4) . 2_666
O3A2 W15 Rb3 131.4(3) . 2_666
O16T W16 O167 100.9(6) . .
O16T W16 O136 100.4(5) . .
O167 W16 O136 93.1(5) . .
O16T W16 O168 99.9(5) . .
O167 W16 O168 90.2(5) . .
O136 W16 O168 158.4(5) . .
O16T W16 O106 102.3(6) . .
O167 W16 O106 156.6(5) . .
O136 W16 O106 85.3(5) . .
O168 W16 O106 83.2(5) . .
O16T W16 O2A2 171.4(5) . .
O167 W16 O2A2 74.2(5) . .
O136 W16 O2A2 87.1(5) . .
O168 W16 O2A2 73.3(4) . .
O106 W16 O2A2 82.4(5) . .
O16T W16 Rb4 49.6(4) . 2_666
O167 W16 Rb4 100.4(4) . 2_666
O136 W16 Rb4 50.8(4) . 2_666
O168 W16 Rb4 148.9(3) . 2_666
O106 W16 Rb4 96.7(4) . 2_666
O2A2 W16 Rb4 137.6(3) . 2_666
O16T W16 Rb3 25.3(4) . .
O167 W16 Rb3 87.4(4) . .
O136 W16 Rb3 122.7(4) . .
O168 W16 Rb3 78.7(3) . .
O106 W16 Rb3 113.1(4) . .
O2A2 W16 Rb3 146.1(3) . .
Rb4 W16 Rb3 72.78(8) 2_666 .
O17R W17 O17T 104.1(6) . .
O17R W17 O157 93.9(6) . .
O17T W17 O157 99.7(6) . .
O17R W17 O178 96.4(5) . .
O17T W17 O178 100.5(6) . .
O157 W17 O178 154.3(5) . .
O17R W17 O167 162.3(5) . .
O17T W17 O167 93.6(5) . .
O157 W17 O167 83.4(5) . .
O178 W17 O167 79.7(5) . .
O17R W17 O2A2 90.9(5) . .
O17T W17 O2A2 164.5(5) . .
O157 W17 O2A2 83.1(5) . .
O178 W17 O2A2 73.2(4) . .
O167 W17 O2A2 71.5(4) . .
O17R W17 K5 55.6(4) . .
O17T W17 K5 49.5(4) . .
O157 W17 K5 92.8(4) . .
O178 W17 K5 112.4(4) . .
O167 W17 K5 141.8(4) . .
O2A2 W17 K5 146.0(3) . .
O17R W17 Rb3 106.9(4) . 2_666
O17T W17 Rb3 53.1(4) . 2_666
O157 W17 Rb3 46.8(4) . 2_666
O178 W17 Rb3 148.0(3) . 2_666
O167 W17 Rb3 83.9(3) . 2_666
O2A2 W17 Rb3 126.7(3) . 2_666
K5 W17 Rb3 66.76(11) . 2_666
O17R W17 Rb4 119.0(4) . .
O17T W17 Rb4 25.2(4) . .
O157 W17 Rb4 116.3(4) . .
O178 W17 Rb4 78.7(3) . .
O167 W17 Rb4 77.4(3) . .
O2A2 W17 Rb4 141.0(3) . .
K5 W17 Rb4 70.37(13) . .
Rb3 W17 Rb4 70.94(8) 2_666 .
O18T W18 O178 101.3(5) . .
O18T W18 O168 96.9(5) . .
O178 W18 O168 88.6(5) . .
O18T W18 O189 100.4(5) . .
O178 W18 O189 89.9(5) . .
O168 W18 O189 162.6(5) . .
O18T W18 O118 102.6(5) . .
O178 W18 O118 156.0(5) . .
O168 W18 O118 89.4(5) . .
O189 W18 O118 85.0(5) . .
O18T W18 O2A2 170.2(5) . .
O178 W18 O2A2 73.7(4) . .
O168 W18 O2A2 74.8(4) . .
O189 W18 O2A2 88.1(4) . .
O118 W18 O2A2 82.7(5) . .
O18T W18 Rb2 33.6(4) . .
O178 W18 Rb2 78.5(4) . .
O168 W18 Rb2 72.1(3) . .
O189 W18 Rb2 124.6(3) . .
O118 W18 Rb2 123.3(4) . .
O2A2 W18 Rb2 136.8(3) . .
O18T W18 Rb2 21.9(4) . 2_566
O178 W18 Rb2 118.0(4) . 2_566
O168 W18 Rb2 110.1(3) . 2_566
O189 W18 Rb2 85.9(3) . 2_566
O118 W18 Rb2 85.1(4) . 2_566
O2A2 W18 Rb2 166.8(3) . 2_566
Rb2 W18 Rb2 55.32(7) . 2_566
O19T W19 O191 102.6(7) . .
O19T W19 O195 100.9(7) . .
O191 W19 O195 90.0(6) . .
O19T W19 O192 100.2(7) . .
O191 W19 O192 157.1(6) . .
O195 W19 O192 87.8(6) . .
O19T W19 O190 100.1(7) . .
O191 W19 O190 87.6(6) . .
O195 W19 O190 158.9(6) . .
O192 W19 O190 86.3(6) . .
O19T W19 O2A3 171.6(6) . .
O191 W19 O2A3 74.6(5) . .
O195 W19 O2A3 87.1(5) . .
O192 W19 O2A3 82.6(5) . .
O190 W19 O2A3 72.1(5) . .
O20T W20 O201 101.0(7) . .
O20T W20 O190 98.1(7) . .
O201 W20 O190 93.3(6) . .
O20T W20 O208 99.2(7) . .
O201 W20 O208 90.4(6) . .
O190 W20 O208 161.3(6) . .
O20T W20 O204 102.2(7) . .
O201 W20 O204 156.5(7) . .
O190 W20 O204 86.9(6) . .
O208 W20 O204 82.4(6) . .
O20T W20 O2A3 169.1(7) . .
O201 W20 O2A3 73.6(6) . .
O190 W20 O2A3 73.1(6) . .
O208 W20 O2A3 90.4(5) . .
O204 W20 O2A3 84.1(6) . .
O20T W20 K9 90.7(6) . .
O201 W20 K9 51.8(5) . .
O190 W20 K9 145.1(5) . .
O208 W20 K9 41.8(5) . .
O204 W20 K9 124.2(5) . .
O2A3 W20 K9 93.1(4) . .
O21T W21 O21R 103.9(7) . .
O21T W21 O215 100.3(7) . .
O21R W21 O215 95.3(6) . .
O21T W21 O201 99.5(7) . .
O21R W21 O201 96.1(7) . .
O215 W21 O201 154.0(6) . .
O21T W21 O191 94.8(7) . .
O21R W21 O191 161.3(6) . .
O215 W21 O191 80.7(6) . .
O201 W21 O191 81.0(6) . .
O21T W21 O2A3 165.9(6) . .
O21R W21 O2A3 89.3(6) . .
O215 W21 O2A3 83.0(5) . .
O201 W21 O2A3 73.8(6) . .
O191 W21 O2A3 72.1(5) . .
O21T W21 K11 46.4(6) . 2_677
O21R W21 K11 149.7(5) . 2_677
O215 W21 K11 86.5(4) . 2_677
O201 W21 K11 95.1(5) . 2_677
O191 W21 K11 48.8(4) . 2_677
O2A3 W21 K11 120.9(4) . 2_677
O21T W21 K9 90.4(6) . .
O21R W21 K9 47.8(5) . .
O215 W21 K9 143.1(4) . .
O201 W21 K9 53.0(5) . .
O191 W21 K9 133.9(4) . .
O2A3 W21 K9 95.1(4) . .
K11 W21 K9 124.3(2) 2_677 .
O22T W22 O192 100.8(7) . .
O22T W22 O226 101.2(6) . .
O192 W22 O226 92.2(6) . .
O22T W22 O223 101.0(6) . .
O192 W22 O223 158.0(6) . .
O226 W22 O223 86.2(6) . .
O22T W22 O225 99.7(6) . .
O192 W22 O225 89.6(6) . .
O226 W22 O225 158.3(6) . .
O223 W22 O225 84.1(6) . .
O22T W22 O1A3 171.2(6) . .
O192 W22 O1A3 83.4(5) . .
O226 W22 O1A3 86.3(5) . .
O223 W22 O1A3 74.6(5) . .
O225 W22 O1A3 72.4(5) . .
O23T W23 O2SB 101.8(6) . .
O23T W23 O236 101.3(6) . .
O2SB W23 O236 90.2(5) . .
O23T W23 O234 102.9(6) . .
O2SB W23 O234 92.9(6) . .
O236 W23 O234 154.4(6) . .
O23T W23 O223 96.1(6) . .
O2SB W23 O223 161.9(6) . .
O236 W23 O223 83.5(5) . .
O234 W23 O223 85.8(6) . .
O23T W23 O1A3 169.4(5) . .
O2SB W23 O1A3 88.4(5) . .
O236 W23 O1A3 81.4(5) . .
O234 W23 O1A3 73.3(5) . .
O223 W23 O1A3 73.9(5) . .
O23T W23 K2 93.4(4) . 1_455
O2SB W23 K2 41.5(4) . 1_455
O236 W23 K2 131.6(4) . 1_455
O234 W23 K2 54.9(4) . 1_455
O223 W23 K2 140.7(4) . 1_455
O1A3 W23 K2 92.3(3) . 1_455
O24T W24 O204 100.2(7) . .
O24T W24 O225 99.0(6) . .
O204 W24 O225 90.1(6) . .
O24T W24 O248 103.1(6) . .
O204 W24 O248 85.4(6) . .
O225 W24 O248 157.9(6) . .
O24T W24 O234 97.0(7) . .
O204 W24 O234 162.6(6) . .
O225 W24 O234 90.4(6) . .
O248 W24 O234 87.6(6) . .
O24T W24 O1A3 168.8(6) . .
O204 W24 O1A3 89.0(6) . .
O225 W24 O1A3 74.4(5) . .
O248 W24 O1A3 83.8(5) . .
O234 W24 O1A3 74.3(5) . .
O24T W24 K2 93.3(5) . 1_455
O204 W24 K2 127.6(5) . 1_455
O225 W24 K2 137.4(4) . 1_455
O248 W24 K2 42.2(4) . 1_455
O234 W24 K2 47.5(4) . 1_455
O1A3 W24 K2 85.9(3) . 1_455
O25T W25 O257 99.0(6) . .
O25T W25 O215 100.0(6) . .
O257 W25 O215 90.8(6) . .
O25T W25 O256 99.7(6) . .
O257 W25 O256 87.8(5) . .
O215 W25 O256 160.2(6) . .
O25T W25 O195 96.4(6) . .
O257 W25 O195 164.4(5) . .
O215 W25 O195 89.1(6) . .
O256 W25 O195 87.0(5) . .
O25T W25 O3A3 172.6(6) . .
O257 W25 O3A3 84.2(5) . .
O215 W25 O3A3 86.6(5) . .
O256 W25 O3A3 73.6(5) . .
O195 W25 O3A3 80.2(5) . .
O26T W26 O236 100.6(6) . .
O26T W26 O256 98.0(6) . .
O236 W26 O256 161.4(5) . .
O26T W26 O267 98.8(6) . .
O236 W26 O267 89.1(5) . .
O256 W26 O267 88.2(5) . .
O26T W26 O226 98.7(6) . .
O236 W26 O226 87.1(5) . .
O256 W26 O226 89.8(5) . .
O267 W26 O226 162.5(5) . .
O26T W26 O3A3 171.5(5) . .
O236 W26 O3A3 87.9(5) . .
O256 W26 O3A3 73.5(5) . .
O267 W26 O3A3 80.1(5) . .
O226 W26 O3A3 82.6(5) . .
O27T W27 O127 100.7(6) . .
O27T W27 O267 100.4(5) . .
O127 W27 O267 91.7(5) . .
O27T W27 O147 97.2(5) . .
O127 W27 O147 89.1(5) . .
O267 W27 O147 161.8(5) . .
O27T W27 O257 97.1(6) . .
O127 W27 O257 162.0(5) . .
O267 W27 O257 87.2(5) . .
O147 W27 O257 86.5(5) . .
O27T W27 O1W 176.8(5) . .
O127 W27 O1W 82.3(5) . .
O267 W27 O1W 80.3(5) . .
O147 W27 O1W 81.8(5) . .
O257 W27 O1W 79.8(5) . .
O28T W28 O208 98.0(6) . .
O28T W28 O928 99.5(6) . .
O208 W28 O928 93.7(6) . .
O28T W28 O228 99.3(6) . .
O208 W28 O228 162.3(6) . .
O928 W28 O228 86.9(6) . .
O28T W28 O248 100.2(6) . .
O208 W28 O248 87.5(6) . .
O928 W28 O248 159.9(6) . .
O228 W28 O248 86.0(6) . .
O28T W28 O2W 178.5(7) . .
O208 W28 O2W 80.5(6) . .
O928 W28 O2W 81.0(6) . .
O228 W28 O2W 82.2(6) . .
O248 W28 O2W 79.4(6) . .
O28T W28 K9 68.8(5) . .
O208 W28 K9 53.7(5) . .
O928 W28 K9 57.3(5) . .
O228 W28 K9 137.5(5) . .
O248 W28 K9 135.3(5) . .
O2W W28 K9 110.4(5) . .
O28T W28 K2 80.2(5) . 1_455
O208 W28 K2 134.7(4) . 1_455
O928 W28 K2 131.5(4) . 1_455
O228 W28 K2 46.3(4) . 1_455
O248 W28 K2 49.2(4) . 1_455
O2W W28 K2 100.6(5) . 1_455
K9 W28 K2 149.0(2) . 1_455
O29T W29 O3SB 101.9(6) . .
O29T W29 O189 97.4(5) . .
O3SB W29 O189 96.2(5) . .
O29T W29 O529 98.2(6) . .
O3SB W29 O529 158.9(5) . .
O189 W29 O529 87.5(5) . .
O29T W29 O329 95.4(6) . .
O3SB W29 O329 89.1(5) . .
O189 W29 O329 164.8(5) . .
O529 W29 O329 82.7(5) . .
O29T W29 O3W 174.1(5) . .
O3SB W29 O3W 83.8(5) . .
O189 W29 O3W 80.4(4) . .
O529 W29 O3W 76.3(5) . .
O329 W29 O3W 86.0(5) . .
O29T W29 K2 99.1(4) . 1_455
O3SB W29 K2 45.8(4) . 1_455
O189 W29 K2 141.0(3) . 1_455
O529 W29 K2 124.5(4) . 1_455
O329 W29 K2 43.4(4) . 1_455
O3W W29 K2 85.8(3) . 1_455
O29T W29 Rb2 25.7(4) . 2_566
O3SB W29 Rb2 126.2(4) . 2_566
O189 W29 Rb2 86.0(3) . 2_566
O529 W29 Rb2 74.8(4) . 2_566
O329 W29 Rb2 102.4(4) . 2_566
O3W W29 Rb2 148.5(3) . 2_566
K2 W29 Rb2 121.19(8) 1_455 2_566
O1A1 As1 O2A1 96.9(6) . .
O1A1 As1 O3A1 96.9(6) . .
O2A1 As1 O3A1 99.1(6) . .
O3A2 As2 O1A2 95.3(6) . .
O3A2 As2 O2A2 98.4(5) . .
O1A2 As2 O2A2 97.8(5) . .
O3A2 As2 K1 105.9(4) . .
O1A2 As2 K1 146.9(4) . .
O2A2 As2 K1 103.8(4) . .
O3A3 As3 O1A3 95.0(6) . .
O3A3 As3 O2A3 96.8(6) . .
O1A3 As3 O2A3 98.6(6) . .
O3A3 As3 K1 102.7(4) . .
O1A3 As3 K1 147.8(4) . .
O2A3 As3 K1 105.6(4) . .
O3SB Sb1 C1 95.8(5) . .
O3SB Sb1 O2SB 82.6(5) . .
C1 Sb1 O2SB 89.6(5) . .
O3SB Sb1 O1SB 86.5(5) . .
C1 Sb1 O1SB 84.7(5) . .
O2SB Sb1 O1SB 167.1(5) . .
O3SB Sb1 K2 45.7(4) . 1_455
C1 Sb1 K2 85.5(4) . 1_455
O2SB Sb1 K2 38.2(3) . 1_455
O1SB Sb1 K2 129.6(3) . 1_455
O23T Rb1 O29W 120.3(4) 1_655 .
O23T Rb1 O11W 85.6(4) 1_655 .
O29W Rb1 O11W 144.5(4) . .
O23T Rb1 O10W 80.0(6) 1_655 .
O29W Rb1 O10W 70.1(6) . .
O11W Rb1 O10W 93.5(7) . .
O23T Rb1 O26T 74.3(4) 1_655 2_667
O29W Rb1 O26T 62.5(4) . 2_667
O11W Rb1 O26T 153.0(4) . 2_667
O10W Rb1 O26T 100.4(6) . 2_667
O23T Rb1 O9W 133.6(5) 1_655 .
O29W Rb1 O9W 73.7(4) . .
O11W Rb1 O9W 70.8(5) . .
O10W Rb1 O9W 63.0(7) . .
O26T Rb1 O9W 136.2(4) 2_667 .
O23T Rb1 O145 148.2(3) 1_655 .
O29W Rb1 O145 90.0(3) . .
O11W Rb1 O145 72.6(4) . .
O10W Rb1 O145 123.2(6) . .
O26T Rb1 O145 116.8(3) 2_667 .
O9W Rb1 O145 60.5(4) . .
O23T Rb1 O14T 138.0(4) 1_655 .
O29W Rb1 O14T 54.8(3) . .
O11W Rb1 O14T 122.6(4) . .
O10W Rb1 O14T 123.2(6) . .
O26T Rb1 O14T 67.7(3) 2_667 .
O9W Rb1 O14T 87.6(4) . .
O145 Rb1 O14T 50.9(3) . .
O23T Rb1 C5 88.9(11) 1_655 1_655
O29W Rb1 C5 130.7(15) . 1_655
O11W Rb1 C5 67.8(18) . 1_655
O10W Rb1 C5 159.0(17) . 1_655
O26T Rb1 C5 93.5(18) 2_667 1_655
O9W Rb1 C5 116.0(15) . 1_655
O145 Rb1 C5 61.8(11) . 1_655
O14T Rb1 C5 76.6(14) . 1_655
O23T Rb1 C4 90.2(10) 1_655 1_655
O29W Rb1 C4 111.4(15) . 1_655
O11W Rb1 C4 90.7(18) . 1_655
O10W Rb1 C4 169.0(15) . 1_655
O26T Rb1 C4 71.9(19) 2_667 1_655
O9W Rb1 C4 128.1(15) . 1_655
O145 Rb1 C4 67.8(13) . 1_655
O14T Rb1 C4 61.8(11) . 1_655
C5 Rb1 C4 22.9(8) 1_655 1_655
O23T Rb1 W14 156.8(3) 1_655 .
O29W Rb1 W14 66.7(3) . .
O11W Rb1 W14 99.7(3) . .
O10W Rb1 W14 121.9(6) . .
O26T Rb1 W14 92.6(3) 2_667 .
O9W Rb1 W14 68.8(4) . .
O145 Rb1 W14 27.1(2) . .
O14T Rb1 W14 24.9(2) . .
C5 Rb1 W14 72.6(11) 1_655 .
C4 Rb1 W14 67.2(9) 1_655 .
O23T Rb1 K2 57.1(3) 1_655 .
O29W Rb1 K2 158.7(3) . .
O11W Rb1 K2 28.5(3) . .
O10W Rb1 K2 89.0(6) . .
O26T Rb1 K2 128.1(3) 2_667 .
O9W Rb1 K2 93.5(4) . .
O145 Rb1 K2 98.5(2) . .
O14T Rb1 K2 143.4(2) . .
C5 Rb1 K2 70.1(16) 1_655 .
C4 Rb1 K2 89.9(14) 1_655 .
W14 Rb1 K2 125.14(7) . .
O4W Rb2 O18T 121.3(4) . 2_566
O4W Rb2 O13W 89.5(5) . .
O18T Rb2 O13W 147.0(5) 2_566 .
O4W Rb2 O5W 126.5(5) . .
O18T Rb2 O5W 93.3(4) 2_566 .
O13W Rb2 O5W 74.6(5) . .
O4W Rb2 O29T 86.5(4) . 2_566
O18T Rb2 O29T 67.1(3) 2_566 2_566
O13W Rb2 O29T 132.0(5) . 2_566
O5W Rb2 O29T 69.9(4) . 2_566
O4W Rb2 O12W 69.9(4) . .
O18T Rb2 O12W 127.2(4) 2_566 .
O13W Rb2 O12W 71.6(5) . .
O5W Rb2 O12W 56.7(5) . .
O29T Rb2 O12W 62.1(4) 2_566 .
O4W Rb2 O5T 136.6(4) . .
O18T Rb2 O5T 68.0(4) 2_566 .
O13W Rb2 O5T 81.5(5) . .
O5W Rb2 O5T 91.8(4) . .
O29T Rb2 O5T 130.0(4) 2_566 .
O12W Rb2 O5T 142.6(4) . .
O4W Rb2 O18T 77.3(4) . .
O18T Rb2 O18T 93.7(3) 2_566 .
O13W Rb2 O18T 80.9(4) . .
O5W Rb2 O18T 144.8(4) . .
O29T Rb2 O18T 143.5(4) 2_566 .
O12W Rb2 O18T 136.8(4) . .
O5T Rb2 O18T 59.4(3) . .
O4W Rb2 O5T 64.1(4) . 2_566
O18T Rb2 O5T 60.2(4) 2_566 2_566
O13W Rb2 O5T 139.3(5) . 2_566
O5W Rb2 O5T 145.9(4) . 2_566
O29T Rb2 O5T 79.5(4) 2_566 2_566
O12W Rb2 O5T 120.7(4) . 2_566
O5T Rb2 O5T 96.6(4) . 2_566
O18T Rb2 O5T 64.0(3) . 2_566
O4W Rb2 Rb2 101.6(3) . 2_566
O18T Rb2 Rb2 48.9(2) 2_566 2_566
O13W Rb2 Rb2 118.2(4) . 2_566
O5W Rb2 Rb2 131.1(4) . 2_566
O29T Rb2 Rb2 109.5(3) 2_566 2_566
O12W Rb2 Rb2 167.6(3) . 2_566
O5T Rb2 Rb2 49.6(3) . 2_566
O18T Rb2 Rb2 44.8(2) . 2_566
O5T Rb2 Rb2 47.0(3) 2_566 2_566
O4W Rb2 W18 67.0(3) . .
O18T Rb2 W18 111.7(3) 2_566 .
O13W Rb2 W18 67.0(4) . .
O5W Rb2 W18 139.4(4) . .
O29T Rb2 W18 148.7(3) 2_566 .
O12W Rb2 W18 119.0(3) . .
O5T Rb2 W18 70.5(3) . .
O18T Rb2 W18 18.1(2) . .
O5T Rb2 W18 74.1(3) 2_566 .
Rb2 Rb2 W18 62.83(8) 2_566 .
O4W Rb2 W5 60.6(3) . 2_566
O18T Rb2 W5 60.8(3) 2_566 2_566
O13W Rb2 W5 148.1(4) . 2_566
O5W Rb2 W5 131.0(4) . 2_566
O29T Rb2 W5 61.9(3) 2_566 2_566
O12W Rb2 W5 104.6(3) . 2_566
O5T Rb2 W5 111.8(3) . 2_566
O18T Rb2 W5 81.7(2) . 2_566
O5T Rb2 W5 18.5(2) 2_566 2_566
Rb2 Rb2 W5 63.05(8) 2_566 2_566
W18 Rb2 W5 89.57(6) . 2_566
O6W Rb3 O4W 95.3(8) . .
O6W Rb3 O16T 76.6(8) . .
O4W Rb3 O16T 75.9(4) . .
O6W Rb3 O8W 147.1(8) . .
O4W Rb3 O8W 77.8(4) . .
O16T Rb3 O8W 70.5(4) . .
O6W Rb3 O3T 87.3(8) . 2_566
O4W Rb3 O3T 65.5(4) . 2_566
O16T Rb3 O3T 136.5(4) . 2_566
O8W Rb3 O3T 117.4(4) . 2_566
O6W Rb3 O157 126.1(8) . 2_666
O4W Rb3 O157 138.5(4) . 2_666
O16T Rb3 O157 108.1(4) . 2_666
O8W Rb3 O157 65.9(4) . 2_666
O3T Rb3 O157 113.9(4) 2_566 2_666
O6W Rb3 O19W 62.0(11) . 2_666
O4W Rb3 O19W 128.1(8) . 2_666
O16T Rb3 O19W 132.1(8) . 2_666
O8W Rb3 O19W 145.5(8) . 2_666
O3T Rb3 O19W 67.3(8) 2_566 2_666
O157 Rb3 O19W 80.8(8) 2_666 2_666
O6W Rb3 O15T 116.7(8) . 2_666
O4W Rb3 O15T 111.5(4) . 2_666
O16T Rb3 O15T 162.8(4) . 2_666
O8W Rb3 O15T 95.4(4) . 2_666
O3T Rb3 O15T 58.4(3) 2_566 2_666
O157 Rb3 O15T 55.7(3) 2_666 2_666
O19W Rb3 O15T 56.3(8) 2_666 2_666
O6W Rb3 O17T 82.6(8) . 2_666
O4W Rb3 O17T 143.0(4) . 2_666
O16T Rb3 O17T 67.6(3) . 2_666
O8W Rb3 O17T 84.2(4) . 2_666
O3T Rb3 O17T 150.4(4) 2_566 2_666
O157 Rb3 O17T 54.1(3) 2_666 2_666
O19W Rb3 O17T 83.4(8) 2_666 2_666
O15T Rb3 O17T 102.1(3) 2_666 2_666
O6W Rb3 O12W 142.2(8) . .
O4W Rb3 O12W 61.3(4) . .
O16T Rb3 O12W 120.2(4) . .
O8W Rb3 O12W 61.5(4) . .
O3T Rb3 O12W 56.7(4) 2_566 .
O157 Rb3 O12W 83.3(4) 2_666 .
O19W Rb3 O12W 107.5(8) 2_666 .
O15T Rb3 O12W 56.6(3) 2_666 .
O17T Rb3 O12W 134.3(4) 2_666 .
O6W Rb3 W15 128.1(8) . 2_666
O4W Rb3 W15 126.2(3) . 2_666
O16T Rb3 W15 136.9(3) . 2_666
O8W Rb3 W15 78.6(3) . 2_666
O3T Rb3 W15 84.3(3) 2_566 2_666
O157 Rb3 W15 29.6(2) 2_666 2_666
O19W Rb3 W15 67.6(8) 2_666 2_666
O15T Rb3 W15 26.3(2) 2_666 2_666
O17T Rb3 W15 80.3(2) 2_666 2_666
O12W Rb3 W15 64.9(2) . 2_666
O6W Rb3 W17 104.8(7) . 2_666
O4W Rb3 W17 148.9(3) . 2_666
O16T Rb3 W17 85.8(3) . 2_666
O8W Rb3 W17 72.4(3) . 2_666
O3T Rb3 W17 137.6(3) 2_566 2_666
O157 Rb3 W17 28.3(2) 2_666 2_666
O19W Rb3 W17 82.7(8) 2_666 2_666
O15T Rb3 W17 80.3(3) 2_666 2_666
O17T Rb3 W17 25.8(2) 2_666 2_666
O12W Rb3 W17 109.8(3) . 2_666
W15 Rb3 W17 56.00(5) 2_666 2_666
O6T Rb4 O24W 84.8(8) . .
O6T Rb4 O17T 80.4(5) . .
O24W Rb4 O17T 123.1(8) . .
O6T Rb4 O13W 86.9(5) . .
O24W Rb4 O13W 151.7(8) . .
O17T Rb4 O13W 81.7(5) . .
O6T Rb4 O16T 132.5(5) . 2_666
O24W Rb4 O16T 80.5(7) . 2_666
O17T Rb4 O16T 71.0(4) . 2_666
O13W Rb4 O16T 123.8(5) . 2_666
O6T Rb4 O136 162.1(5) . 2_666
O24W Rb4 O136 81.3(7) . 2_666
O17T Rb4 O136 116.8(4) . 2_666
O13W Rb4 O136 100.2(5) . 2_666
O16T Rb4 O136 55.8(3) 2_666 2_666
O6T Rb4 O13T 108.7(5) . 2_666
O24W Rb4 O13T 72.7(8) . 2_666
O17T Rb4 O13T 163.2(4) . 2_666
O13W Rb4 O13T 84.6(5) . 2_666
O16T Rb4 O13T 109.4(4) 2_666 2_666
O136 Rb4 O13T 56.3(4) 2_666 2_666
O6T Rb4 O8W 135.8(4) . .
O24W Rb4 O8W 138.5(7) . .
O17T Rb4 O8W 80.1(4) . .
O13W Rb4 O8W 51.3(4) . .
O16T Rb4 O8W 75.7(3) 2_666 .
O136 Rb4 O8W 57.2(3) 2_666 .
O13T Rb4 O8W 83.8(4) 2_666 .
O6T Rb4 K4 62.8(4) . .
O24W Rb4 K4 97.9(7) . .
O17T Rb4 K4 121.7(3) . .
O13W Rb4 K4 54.5(4) . .
O16T Rb4 K4 163.9(3) 2_666 .
O136 Rb4 K4 108.0(3) 2_666 .
O13T Rb4 K4 55.4(3) 2_666 .
O8W Rb4 K4 95.8(3) . .
O6T Rb4 W16 155.9(4) . 2_666
O24W Rb4 W16 80.0(7) . 2_666
O17T Rb4 W16 92.4(3) . 2_666
O13W Rb4 W16 115.0(4) . 2_666
O16T Rb4 W16 26.2(2) 2_666 2_666
O136 Rb4 W16 29.7(2) 2_666 2_666
O13T Rb4 W16 84.5(3) 2_666 2_666
O8W Rb4 W16 63.9(2) . 2_666
K4 Rb4 W16 137.72(15) . 2_666
O6T Rb4 W13 134.4(4) . 2_666
O24W Rb4 W13 75.2(7) . 2_666
O17T Rb4 W13 144.5(3) . 2_666
O13W Rb4 W13 91.9(4) . 2_666
O16T Rb4 W13 84.4(3) 2_666 2_666
O136 Rb4 W13 30.1(2) 2_666 2_666
O13T Rb4 W13 26.2(3) 2_666 2_666
O8W Rb4 W13 69.1(2) . 2_666
K4 Rb4 W13 79.67(12) . 2_666
W16 Rb4 W13 58.79(7) 2_666 2_666
O6T Rb4 W6 16.0(4) . .
O24W Rb4 W6 100.8(7) . .
O17T Rb4 W6 72.1(3) . .
O13W Rb4 W6 72.3(4) . .
O16T Rb4 W6 136.1(3) 2_666 .
O136 Rb4 W6 168.0(3) 2_666 .
O13T Rb4 W6 112.8(3) 2_666 .
O8W Rb4 W6 119.9(3) . .
K4 Rb4 W6 60.01(10) . .
W16 Rb4 W6 162.22(13) 2_666 .
W13 Rb4 W6 138.81(12) 2_666 .
O27T K1 O15R 83.9(4) . .
O27T K1 O17R 117.7(4) . .
O15R K1 O17R 63.4(4) . .
O27T K1 O21R 91.2(4) . .
O15R K1 O21R 103.3(4) . .
O17R K1 O21R 144.7(4) . .
O27T K1 O14W 152.6(8) . .
O15R K1 O14W 97.1(8) . .
O17R K1 O14W 86.5(8) . .
O21R K1 O14W 61.8(8) . .
O27T K1 O3W 112.1(4) . .
O15R K1 O3W 125.7(4) . .
O17R K1 O3W 63.3(4) . .
O21R K1 O3W 126.5(4) . .
O14W K1 O3W 89.6(8) . .
O27T K1 O28T 108.7(4) . .
O15R K1 O28T 167.1(4) . .
O17R K1 O28T 110.7(4) . .
O21R K1 O28T 74.7(4) . .
O14W K1 O28T 70.6(8) . .
O3W K1 O28T 52.7(4) . .
O27T K1 As2 62.2(3) . .
O15R K1 As2 53.3(3) . .
O17R K1 As2 55.7(3) . .
O21R K1 As2 144.0(3) . .
O14W K1 As2 138.5(7) . .
O3W K1 As2 87.7(3) . .
O28T K1 As2 134.5(3) . .
O27T K1 As3 55.3(3) . .
O15R K1 As3 127.9(3) . .
O17R K1 As3 160.6(3) . .
O21R K1 As3 53.4(3) . .
O14W K1 As3 105.7(7) . .
O3W K1 As3 101.0(3) . .
O28T K1 As3 61.4(3) . .
As2 K1 As3 115.44(11) . .
O27T K1 K5 158.0(3) . .
O15R K1 K5 75.4(3) . .
O17R K1 K5 45.5(3) . .
O21R K1 K5 100.7(3) . .
O14W K1 K5 41.1(7) . .
O3W K1 K5 75.4(3) . .
O28T K1 K5 92.3(3) . .
As2 K1 K5 98.64(12) . .
As3 K1 K5 145.70(14) . .
O27T K1 K9 133.1(3) . .
O15R K1 K9 118.6(3) . .
O17R K1 K9 109.2(3) . .
O21R K1 K9 45.9(4) . .
O14W K1 K9 26.3(7) . .
O3W K1 K9 88.4(3) . .
O28T K1 K9 50.8(3) . .
As2 K1 K9 164.3(2) . .
As3 K1 K9 80.22(18) . .
K5 K1 K9 65.68(19) . .
O2SB K2 O11W 102.5(5) 1_655 .
O2SB K2 O23 169.9(4) 1_655 1_655
O11W K2 O23 81.8(5) . 1_655
O2SB K2 O228 121.9(4) 1_655 1_655
O11W K2 O228 134.5(5) . 1_655
O23 K2 O228 56.2(4) 1_655 1_655
O2SB K2 O329 112.8(4) 1_655 1_655
O11W K2 O329 102.0(5) . 1_655
O23 K2 O329 57.2(4) 1_655 1_655
O228 K2 O329 71.3(4) 1_655 1_655
O2SB K2 O248 74.2(4) 1_655 1_655
O11W K2 O248 142.4(5) . 1_655
O23 K2 O248 108.0(4) 1_655 1_655
O228 K2 O248 54.9(4) 1_655 1_655
O329 K2 O248 114.0(4) 1_655 1_655
O2SB K2 O3SB 58.4(4) 1_655 1_655
O11W K2 O3SB 105.8(5) . 1_655
O23 K2 O3SB 111.7(4) 1_655 1_655
O228 K2 O3SB 105.6(4) 1_655 1_655
O329 K2 O3SB 54.9(4) 1_655 1_655
O248 K2 O3SB 103.8(4) 1_655 1_655
O2SB K2 O234 56.7(4) 1_655 1_655
O11W K2 O234 92.8(5) . 1_655
O23 K2 O234 132.7(4) 1_655 1_655
O228 K2 O234 102.9(4) 1_655 1_655
O329 K2 O234 163.8(4) 1_655 1_655
O248 K2 O234 53.4(4) 1_655 1_655
O3SB K2 O234 114.9(4) 1_655 1_655
O2SB K2 W23 27.1(3) 1_655 1_655
O11W K2 W23 91.7(4) . 1_655
O23 K2 W23 163.0(3) 1_655 1_655
O228 K2 W23 123.1(3) 1_655 1_655
O329 K2 W23 139.8(3) 1_655 1_655
O248 K2 W23 68.2(3) 1_655 1_655
O3SB K2 W23 85.1(3) 1_655 1_655
O234 K2 W23 31.5(3) 1_655 1_655
O2SB K2 W2 151.0(3) 1_655 1_655
O11W K2 W2 104.9(4) . 1_655
O23 K2 W2 29.6(3) 1_655 1_655
O228 K2 W2 29.7(3) 1_655 1_655
O329 K2 W2 70.3(3) 1_655 1_655
O248 K2 W2 78.4(3) 1_655 1_655
O3SB K2 W2 121.1(3) 1_655 1_655
O234 K2 W2 112.4(3) 1_655 1_655
W23 K2 W2 142.08(13) 1_655 1_655
O2SB K2 W28 92.4(3) 1_655 1_655
O11W K2 W28 159.5(4) . 1_655
O23 K2 W28 85.9(3) 1_655 1_655
O228 K2 W28 29.8(3) 1_655 1_655
O329 K2 W28 84.7(3) 1_655 1_655
O248 K2 W28 30.3(3) 1_655 1_655
O3SB K2 W28 94.0(3) 1_655 1_655
O234 K2 W28 83.6(3) 1_655 1_655
W23 K2 W28 95.47(10) 1_655 1_655
W2 K2 W28 58.78(7) 1_655 1_655
O2SB K2 W3 140.4(3) 1_655 1_655
O11W K2 W3 83.3(4) . 1_655
O23 K2 W3 30.2(3) 1_655 1_655
O228 K2 W3 69.3(3) 1_655 1_655
O329 K2 W3 29.8(3) 1_655 1_655
O248 K2 W3 123.5(3) 1_655 1_655
O3SB K2 W3 82.2(3) 1_655 1_655
O234 K2 W3 162.9(3) 1_655 1_655
W23 K2 W3 164.52(14) 1_655 1_655
W2 K2 W3 53.29(6) 1_655 1_655
W28 K2 W3 94.18(10) 1_655 1_655
O4T K3 O7T 77.6(5) 2_566 1_545
O4T K3 O101 141.1(4) 2_566 .
O7T K3 O101 139.5(5) 1_545 .
O4T K3 O27W 62.7(13) 2_566 .
O7T K3 O27W 98.5(13) 1_545 .
O101 K3 O27W 94.0(13) . .
O4T K3 O25W 82.9(5) 2_566 .
O7T K3 O25W 151.8(6) 1_545 .
O101 K3 O25W 65.6(5) . .
O27W K3 O25W 90.4(13) . .
O4T K3 O7W 73.0(8) 2_566 .
O7T K3 O7W 71.5(8) 1_545 .
O101 K3 O7W 122.0(8) . .
O27W K3 O7W 135.7(14) . .
O25W K3 O7W 83.4(8) . .
O4T K3 O10T 142.9(5) 2_566 .
O7T K3 O10T 101.9(5) 1_545 .
O101 K3 O10T 56.7(4) . .
O27W K3 O10T 150.4(13) . .
O25W K3 O10T 81.6(5) . .
O7W K3 O10T 71.9(8) . .
O4T K3 W10 150.5(4) 2_566 .
O7T K3 W10 124.8(4) 1_545 .
O101 K3 W10 29.6(3) . .
O27W K3 W10 123.6(12) . .
O25W K3 W10 68.8(4) . .
O7W K3 W10 94.8(7) . .
O10T K3 W10 27.4(3) . .
O4T K3 K6 42.8(3) 2_566 2_566
O7T K3 K6 45.8(4) 1_545 2_566
O101 K3 K6 165.7(3) . 2_566
O27W K3 K6 98.1(12) . 2_566
O25W K3 K6 106.5(4) . 2_566
O7W K3 K6 43.7(7) . 2_566
O10T K3 K6 111.5(3) . 2_566
W10 K3 K6 137.47(19) . 2_566
O4T K3 K12 38.8(3) 2_566 1_545
O7T K3 K12 42.5(4) 1_545 1_545
O101 K3 K12 175.9(3) . 1_545
O27W K3 K12 89.0(12) . 1_545
O25W K3 K12 111.6(4) . 1_545
O7W K3 K12 54.0(7) . 1_545
O10T K3 K12 120.5(3) . 1_545
W10 K3 K12 147.23(16) . 1_545
K6 K3 K12 10.33(10) 2_566 1_545
O4T K3 K6 36.8(3) 2_566 1_545
O7T K3 K6 41.0(4) 1_545 1_545
O101 K3 K6 174.3(3) . 1_545
O27W K3 K6 80.5(12) . 1_545
O25W K3 K6 115.7(4) . 1_545
O7W K3 K6 63.5(7) . 1_545
O10T K3 K6 128.6(3) . 1_545
W10 K3 K6 155.84(18) . 1_545
K6 K3 K6 19.85(18) 2_566 1_545
K12 K3 K6 9.51(9) 1_545 1_545
O28W K4 O5W 145.2(14) . .
O28W K4 O27W 82.0(18) . 2_566
O5W K4 O27W 85.9(12) . 2_566
O28W K4 O13W 127.8(14) . .
O5W K4 O13W 72.8(5) . .
O27W K4 O13W 149.3(12) 2_566 .
O28W K4 O56 112.0(14) . .
O5W K4 O56 102.9(5) . .
O27W K4 O56 110.0(12) 2_566 .
O13W K4 O56 56.1(4) . .
O28W K4 O13T 70.0(14) . 2_666
O5W K4 O13T 90.3(5) . 2_666
O27W K4 O13T 123.6(12) 2_566 2_666
O13W K4 O13T 79.4(4) . 2_666
O56 K4 O13T 125.6(4) . 2_666
O28W K4 O46 71.8(14) . .
O5W K4 O46 135.7(5) . .
O27W K4 O46 75.1(12) 2_566 .
O13W K4 O46 104.9(4) . .
O56 K4 O46 50.7(4) . .
O13T K4 O46 133.6(4) 2_666 .
O28W K4 O6T 65.9(14) . .
O5W K4 O6T 144.9(5) . .
O27W K4 O6T 122.7(12) 2_566 .
O13W K4 O6T 72.7(5) . .
O56 K4 O6T 51.2(4) . .
O13T K4 O6T 89.4(4) 2_666 .
O46 K4 O6T 50.8(4) . .
O28W K4 Rb4 77.5(14) . .
O5W K4 Rb4 113.0(4) . .
O27W K4 Rb4 159.3(12) 2_566 .
O13W K4 Rb4 50.5(4) . .
O56 K4 Rb4 75.2(3) . .
O13T K4 Rb4 51.4(3) 2_666 .
O46 K4 Rb4 95.2(3) . .
O6T K4 Rb4 44.4(3) . .
O28W K4 W6 81.5(14) . .
O5W K4 W6 133.3(4) . .
O27W K4 W6 107.8(12) 2_566 .
O13W K4 W6 74.2(4) . .
O56 K4 W6 30.5(3) . .
O13T K4 W6 114.8(3) 2_666 .
O46 K4 W6 33.2(3) . .
O6T K4 W6 26.0(3) . .
Rb4 K4 W6 66.03(11) . .
O28W K4 Rb2 166.3(14) . .
O5W K4 Rb2 39.0(4) . .
O27W K4 Rb2 111.4(12) 2_566 .
O13W K4 Rb2 39.5(4) . .
O56 K4 Rb2 66.8(3) . .
O13T K4 Rb2 99.2(3) 2_666 .
O46 K4 Rb2 113.2(3) . .
O6T K4 Rb2 106.7(3) . .
Rb4 K4 Rb2 89.20(13) . .
W6 K4 Rb2 96.19(12) . .
O6R K5 O14W 89.7(8) . .
O6R K5 O19W 159.5(9) . .
O14W K5 O19W 84.4(11) . .
O6R K5 O17T 77.1(4) . .
O14W K5 O17T 134.4(8) . .
O19W K5 O17T 93.1(9) . .
O6R K5 O17R 66.6(4) . .
O14W K5 O17R 79.6(8) . .
O19W K5 O17R 93.0(9) . .
O17T K5 O17R 55.0(4) . .
O6R K5 O8R 57.5(4) . .
O14W K5 O8R 53.7(8) . .
O19W K5 O8R 130.2(9) . .
O17T K5 O8R 134.6(4) . .
O17R K5 O8R 103.1(4) . .
O6R K5 W17 73.0(3) . .
O14W K5 W17 106.8(7) . .
O19W K5 W17 89.9(9) . .
O17T K5 W17 27.6(3) . .
O17R K5 W17 27.8(2) . .
O8R K5 W17 124.3(4) . .
O6R K5 W6 24.4(3) . .
O14W K5 W6 107.6(7) . .
O19W K5 W6 167.6(8) . .
O17T K5 W6 76.6(3) . .
O17R K5 W6 86.6(3) . .
O8R K5 W6 61.7(3) . .
W17 K5 W6 83.95(11) . .
O6R K5 Rb3 127.0(4) . 2_666
O14W K5 Rb3 124.3(7) . 2_666
O19W K5 Rb3 45.8(8) . 2_666
O17T K5 Rb3 49.8(3) . 2_666
O17R K5 Rb3 80.0(3) . 2_666
O8R K5 Rb3 175.5(4) . 2_666
W17 K5 Rb3 59.64(10) . 2_666
W6 K5 Rb3 122.14(16) . 2_666
O6R K5 K1 77.3(3) . .
O14W K5 K1 40.0(7) . .
O19W K5 K1 85.7(8) . .
O17T K5 K1 94.5(3) . .
O17R K5 K1 39.8(3) . .
O8R K5 K1 78.3(3) . .
W17 K5 K1 66.87(13) . .
W6 K5 K1 101.69(15) . .
Rb3 K5 K1 102.50(16) 2_666 .
O6R K5 Rb4 71.9(3) . .
O14W K5 Rb4 160.1(7) . .
O19W K5 Rb4 110.3(8) . .
O17T K5 Rb4 35.4(3) . .
O17R K5 Rb4 86.1(3) . .
O8R K5 Rb4 117.6(3) . .
W17 K5 Rb4 61.36(10) . .
W6 K5 Rb4 57.37(10) . .
Rb3 K5 Rb4 65.67(11) 2_666 .
K1 K5 Rb4 125.23(16) . .
O6R K5 K9 86.1(4) . .
O14W K5 K9 20.7(7) . .
O19W K5 K9 94.9(8) . .
O17T K5 K9 151.2(4) . .
O17R K5 K9 96.9(3) . .
O8R K5 K9 37.1(3) . .
W17 K5 K9 124.7(2) . .
W6 K5 K9 97.45(19) . .
Rb3 K5 K9 139.8(2) 2_666 .
K1 K5 K9 58.72(19) . .
Rb4 K5 K9 154.5(2) . .
K12 K6 K6 0.0(2) . 2_576
K12 K6 O4T 75.1(6) . .
K6 K6 O4T 75.1(6) 2_576 .
K12 K6 O4T 73.8(6) . 2_576
K6 K6 O4T 73.8(6) 2_576 2_576
O4T K6 O4T 148.9(3) . 2_576
K12 K6 O7W 134.7(9) . 2_566
K6 K6 O7W 134.7(9) 2_576 2_566
O4T K6 O7W 68.1(8) . 2_566
O4T K6 O7W 138.2(8) 2_576 2_566
K12 K6 O7T 77.7(6) . 2_576
K6 K6 O7T 77.7(6) 2_576 2_576
O4T K6 O7T 68.9(5) . 2_576
O4T K6 O7T 104.1(5) 2_576 2_576
O7W K6 O7T 65.2(8) 2_566 2_576
K12 K6 O47 78.5(6) . 2_576
K6 K6 O47 78.5(6) 2_576 2_576
O4T K6 O47 119.4(4) . 2_576
O4T K6 O47 53.5(4) 2_576 2_576
O7W K6 O47 97.1(8) 2_566 2_576
O7T K6 O47 52.6(4) 2_576 2_576
K12 K6 O7T 72.9(6) . .
K6 K6 O7T 72.9(6) 2_576 .
O4T K6 O7T 102.9(5) . .
O4T K6 O7T 67.7(4) 2_576 .
O7W K6 O7T 139.8(8) 2_566 .
O7T K6 O7T 150.6(3) 2_576 .
O47 K6 O7T 119.6(5) 2_576 .
K12 K6 O47 72.8(6) . .
K6 K6 O47 72.8(6) 2_576 .
O4T K6 O47 52.8(4) . .
O4T K6 O47 116.3(4) 2_576 .
O7W K6 O47 103.0(8) 2_566 .
O7T K6 O47 119.2(5) 2_576 .
O47 K6 O47 151.2(3) 2_576 .
O7T K6 O47 51.2(4) . .
K12 K6 W4 81.4(5) . .
K6 K6 W4 81.4(5) 2_576 .
O4T K6 W4 25.9(3) . .
O4T K6 W4 144.5(4) 2_576 .
O7W K6 W4 77.0(7) 2_566 .
O7T K6 W4 94.7(4) 2_576 .
O47 K6 W4 144.5(3) 2_576 .
O7T K6 W4 81.1(4) . .
O47 K6 W4 29.9(3) . .
K12 K6 W7 79.6(5) . .
K6 K6 W7 79.6(5) 2_576 .
O4T K6 W7 81.3(3) . .
O4T K6 W7 93.1(3) 2_576 .
O7W K6 W7 118.4(7) 2_566 .
O7T K6 W7 146.2(4) 2_576 .
O47 K6 W7 144.1(3) 2_576 .
O7T K6 W7 25.4(3) . .
O47 K6 W7 28.5(3) . .
W4 K6 W7 57.15(10) . .
K12 K6 W4 75.0(5) . 2_576
K6 K6 W4 75.0(5) 2_576 2_576
O4T K6 W4 140.8(4) . 2_576
O4T K6 W4 24.7(3) 2_576 2_576
O7W K6 W4 120.3(7) 2_566 2_576
O7T K6 W4 80.4(4) 2_576 2_576
O47 K6 W4 28.8(3) 2_576 2_576
O7T K6 W4 91.9(4) . 2_576
O47 K6 W4 136.7(3) . 2_576
W4 K6 W4 156.5(2) . 2_576
W7 K6 W4 117.19(18) . 2_576
O20W K7 O21T 71.4(8) . 1_455
O20W K7 O18W 67.8(11) . .
O21T K7 O18W 76.1(9) 1_455 .
O20W K7 O2T 109.9(8) . .
O21T K7 O2T 161.5(5) 1_455 .
O18W K7 O2T 87.2(9) . .
O20W K7 O23W 72.2(11) . .
O21T K7 O23W 126.6(9) 1_455 .
O18W K7 O23W 122.4(12) . .
O2T K7 O23W 69.3(9) . .
O20W K7 O26W 150.5(8) . .
O21T K7 O26W 113.6(5) 1_455 .
O18W K7 O26W 84.8(9) . .
O2T K7 O26W 55.9(5) . .
O23W K7 O26W 117.4(9) . .
O20W K7 O21W 100.1(10) . .
O21T K7 O21W 64.3(7) 1_455 .
O18W K7 O21W 140.4(10) . .
O2T K7 O21W 131.4(7) . .
O23W K7 O21W 85.5(10) . .
O26W K7 O21W 108.2(7) . .
O20W K7 K10 103.2(7) . 2_577
O21T K7 K10 47.0(4) 1_455 2_577
O18W K7 K10 58.1(8) . 2_577
O2T K7 K10 116.9(4) . 2_577
O23W K7 K10 173.6(9) . 2_577
O26W K7 K10 68.8(4) . 2_577
O21W K7 K10 91.0(6) . 2_577
O20W K7 K11 100.8(7) . 2_577
O21T K7 K11 39.6(4) 1_455 2_577
O18W K7 K11 63.4(8) . 2_577
O2T K7 K11 124.9(4) . 2_577
O23W K7 K11 165.8(8) . 2_577
O26W K7 K11 74.9(4) . 2_577
O21W K7 K11 83.5(6) . 2_577
K10 K7 K11 8.32(12) 2_577 2_577
O20W K7 K9 74.2(7) . 1_455
O21T K7 K9 62.8(4) 1_455 1_455
O18W K7 K9 130.9(8) . 1_455
O2T K7 K9 135.7(4) . 1_455
O23W K7 K9 70.6(8) . 1_455
O26W K7 K9 134.8(4) . 1_455
O21W K7 K9 27.0(6) . 1_455
K10 K7 K9 104.0(2) 2_577 1_455
K11 K7 K9 95.7(2) 2_577 1_455
O16W K8 O19T 152.6(9) . 2_677
O16W K8 O89 70.2(9) . .
O19T K8 O89 132.0(6) 2_677 .
O16W K8 O17W 97.6(10) . .
O19T K8 O17W 84.3(7) 2_677 .
O89 K8 O17W 120.3(8) . .
O16W K8 O22W 133.6(11) . .
O19T K8 O22W 73.7(8) 2_677 .
O89 K8 O22W 71.8(8) . .
O17W K8 O22W 79.5(9) . .
O16W K8 O15W 71.1(9) . .
O19T K8 O15W 82.1(6) 2_677 .
O89 K8 O15W 136.8(6) . .
O17W K8 O15W 83.2(8) . .
O22W K8 O15W 151.4(8) . .
O16W K8 K11 116.3(8) . .
O19T K8 K11 83.7(4) 2_677 .
O89 K8 K11 88.8(4) . .
O17W K8 K11 43.4(7) . .
O22W K8 K11 37.6(7) . .
O15W K8 K11 125.8(5) . .
O16W K8 W9 69.7(8) . .
O19T K8 W9 137.6(4) 2_677 .
O89 K8 W9 24.8(3) . .
O17W K8 W9 95.5(7) . .
O22W K8 W9 64.7(7) . .
O15W K8 W9 140.2(5) . .
K11 K8 W9 68.57(18) . .
O16W K8 K9 123.6(8) . .
O19T K8 K9 79.4(4) 2_677 .
O89 K8 K9 53.6(4) . .
O17W K8 K9 113.2(7) . .
O22W K8 K9 33.7(7) . .
O15W K8 K9 153.7(5) . .
K11 K8 K9 70.5(2) . .
W9 K8 K9 61.6(2) . .
O16W K8 K10 110.3(8) . .
O19T K8 K10 89.6(4) 2_677 .
O89 K8 K10 85.9(4) . .
O17W K8 K10 42.4(7) . .
O22W K8 K10 41.1(7) . .
O15W K8 K10 125.6(5) . .
K11 K8 K10 6.01(14) . .
W9 K8 K10 64.55(15) . .
K9 K8 K10 73.0(2) . .
O14W K9 O21W 110.4(13) . 1_655
O14W K9 O22W 169.2(13) . .
O21W K9 O22W 70.6(12) 1_655 .
O14W K9 O8R 63.4(10) . .
O21W K9 O8R 138.6(10) 1_655 .
O22W K9 O8R 108.4(9) . .
O14W K9 O208 112.4(10) . .
O21W K9 O208 106.0(10) 1_655 .
O22W K9 O208 76.9(8) . .
O8R K9 O208 114.1(6) . .
O14W K9 O928 108.8(10) . .
O21W K9 O928 140.7(10) 1_655 .
O22W K9 O928 71.6(8) . .
O8R K9 O928 65.2(5) . .
O208 K9 O928 54.4(4) . .
O14W K9 O21R 59.8(10) . .
O21W K9 O21R 86.0(10) 1_655 .
O22W K9 O21R 130.6(9) . .
O8R K9 O21R 117.4(6) . .
O208 K9 O21R 68.5(5) . .
O928 K9 O21R 111.2(5) . .
O14W K9 O201 110.0(10) . .
O21W K9 O201 58.8(9) 1_655 .
O22W K9 O201 80.0(8) . .
O8R K9 O201 162.1(6) . .
O208 K9 O201 51.2(4) . .
O928 K9 O201 104.2(5) . .
O21R K9 O201 50.9(4) . .
O14W K9 O28T 69.9(10) . .
O21W K9 O28T 146.9(10) 1_655 .
O22W K9 O28T 115.5(9) . .
O8R K9 O28T 72.7(5) . .
O208 K9 O28T 49.7(4) . .
O928 K9 O28T 49.9(4) . .
O21R K9 O28T 65.1(4) . .
O201 K9 O28T 89.4(5) . .
O14W K9 W28 97.7(10) . .
O21W K9 W28 136.7(10) 1_655 .
O22W K9 W28 87.8(8) . .
O8R K9 W28 83.2(5) . .
O208 K9 W28 30.9(3) . .
O928 K9 W28 31.3(3) . .
O21R K9 W28 80.2(4) . .
O201 K9 W28 81.2(4) . .
O28T K9 W28 27.8(3) . .
O14W K9 W21 81.1(9) . .
O21W K9 W21 66.4(9) 1_655 .
O22W K9 W21 108.5(8) . .
O8R K9 W21 141.4(5) . .
O208 K9 W21 64.4(4) . .
O928 K9 W21 117.2(4) . .
O21R K9 W21 24.0(3) . .
O201 K9 W21 28.9(3) . .
O28T K9 W21 81.4(3) . .
W28 K9 W21 87.0(3) . .
O14W K9 W20 120.1(10) . .
O21W K9 W20 80.4(9) 1_655 .
O22W K9 W20 70.6(8) . .
O8R K9 W20 139.8(5) . .
O208 K9 W20 25.8(3) . .
O928 K9 W20 77.3(4) . .
O21R K9 W20 62.7(3) . .
O201 K9 W20 26.9(3) . .
O28T K9 W20 72.3(3) . .
W28 K9 W20 56.72(18) . .
W21 K9 W20 48.46(15) . .
K11 K10 O20T 82.0(9) . .
K11 K10 O22W 29.6(10) . .
O20T K10 O22W 68.0(7) . .
K11 K10 O9T 80.1(9) . .
O20T K10 O9T 107.0(5) . .
O22W K10 O9T 62.5(7) . .
K11 K10 O21T 77.7(9) . 2_677
O20T K10 O21T 65.1(5) . 2_677
O22W K10 O21T 95.2(7) . 2_677
O9T K10 O21T 157.3(5) . 2_677
K11 K10 O17W 50.4(10) . .
O20T K10 O17W 132.1(7) . .
O22W K10 O17W 71.0(9) . .
O9T K10 O17W 73.3(7) . .
O21T K10 O17W 95.9(7) 2_677 .
K11 K10 K7 116.8(9) . 2_577
O20T K10 K7 58.2(4) . 2_577
O22W K10 K7 121.3(7) . 2_577
O9T K10 K7 152.6(4) . 2_577
O21T K10 K7 42.8(3) 2_677 2_577
O17W K10 K7 134.0(6) . 2_577
K11 K10 K8 33.5(8) . .
O20T K10 K8 106.1(4) . .
O22W K10 K8 38.3(6) . .
O9T K10 K8 51.0(4) . .
O21T K10 K8 108.9(4) 2_677 .
O17W K10 K8 36.2(6) . .
K7 K10 K8 150.2(2) 2_577 .
K10 K11 O22W 141.6(13) . .
K10 K11 O17W 117.3(11) . .
O22W K11 O17W 88.3(11) . .
K10 K11 O20T 83.2(9) . .
O22W K11 O20T 76.8(9) . .
O17W K11 O20T 158.8(8) . .
K10 K11 O191 142.8(10) . 2_677
O22W K11 O191 69.8(9) . 2_677
O17W K11 O191 71.6(7) . 2_677
O20T K11 O191 89.0(5) . 2_677
K10 K11 O21T 88.3(9) . 2_677
O22W K11 O21T 112.2(9) . 2_677
O17W K11 O21T 107.1(8) . 2_677
O20T K11 O21T 66.1(5) . 2_677
O191 K11 O21T 55.6(4) 2_677 2_677
K10 K11 O9T 85.9(9) . .
O22W K11 O9T 70.1(9) . .
O17W K11 O9T 80.0(8) . .
O20T K11 O9T 108.2(5) . .
O191 K11 O9T 130.8(5) 2_677 .
O21T K11 O9T 172.4(6) 2_677 .
K10 K11 W21 111.9(9) . 2_677
O22W K11 W21 95.1(8) . 2_677
O17W K11 W21 89.9(7) . 2_677
O20T K11 W21 76.7(4) . 2_677
O191 K11 W21 31.3(3) 2_677 2_677
O21T K11 W21 24.5(3) 2_677 2_677
O9T K11 W21 162.1(4) . 2_677
K10 K11 K8 140.5(9) . .
O22W K11 K8 46.2(8) . .
O17W K11 K8 43.9(7) . .
O20T K11 K8 123.0(4) . .
O191 K11 K8 72.6(3) 2_677 .
O21T K11 K8 127.9(4) 2_677 .
O9T K11 K8 59.2(4) . .
W21 K11 K8 103.4(2) 2_677 .
K10 K11 K7 54.9(8) . 2_577
O22W K11 K7 126.7(8) . 2_577
O17W K11 K7 134.0(7) . 2_577
O20T K11 K7 52.4(4) . 2_577
O191 K11 K7 92.0(3) 2_677 2_577
O21T K11 K7 37.3(3) 2_677 2_577
O9T K11 K7 135.3(4) . 2_577
W21 K11 K7 61.55(14) 2_677 2_577
K8 K11 K7 164.4(3) . 2_577
K10 K11 K9 127.0(9) . .
O22W K11 K9 15.9(8) . .
O17W K11 K9 103.5(7) . .
O20T K11 K9 63.7(4) . .
O191 K11 K9 79.8(4) 2_677 .
O21T K11 K9 111.3(4) 2_677 .
O9T K11 K9 68.8(4) . .
W21 K11 K9 99.8(2) 2_677 .
K8 K11 K9 60.2(2) . .
K7 K11 K9 115.8(2) 2_577 .
K6 K12 K6 180.0(4) 2_576 .
K6 K12 O4T 89.3(6) 2_576 2_576
K6 K12 O4T 90.7(6) . 2_576
K6 K12 O4T 90.7(6) 2_576 .
K6 K12 O4T 89.3(6) . .
O4T K12 O4T 180.0 2_576 .
K6 K12 O7T 92.6(6) 2_576 2_576
K6 K12 O7T 87.4(6) . 2_576
O4T K12 O7T 108.9(4) 2_576 2_576
O4T K12 O7T 71.1(4) . 2_576
K6 K12 O7T 87.4(6) 2_576 .
K6 K12 O7T 92.6(6) . .
O4T K12 O7T 71.1(4) 2_576 .
O4T K12 O7T 108.9(4) . .
O7T K12 O7T 180.0(4) 2_576 .
K6 K12 O47 87.0(6) 2_576 .
K6 K12 O47 93.0(6) . .
O4T K12 O47 124.8(4) 2_576 .
O4T K12 O47 55.2(4) . .
O7T K12 O47 126.3(4) 2_576 .
O7T K12 O47 53.7(4) . .
K6 K12 O47 93.0(6) 2_576 2_576
K6 K12 O47 87.0(6) . 2_576
O4T K12 O47 55.2(4) 2_576 2_576
O4T K12 O47 124.8(4) . 2_576
O7T K12 O47 53.7(4) 2_576 2_576
O7T K12 O47 126.3(4) . 2_576
O47 K12 O47 180.0 . 2_576
K6 K12 W4 86.7(5) 2_576 2_576
K6 K12 W4 93.3(5) . 2_576
O4T K12 W4 25.8(3) 2_576 2_576
O4T K12 W4 154.2(3) . 2_576
O7T K12 W4 83.4(3) 2_576 2_576
O7T K12 W4 96.6(3) . 2_576
O47 K12 W4 149.9(3) . 2_576
O47 K12 W4 30.1(3) 2_576 2_576
K6 K12 W4 93.3(5) 2_576 .
K6 K12 W4 86.7(5) . .
O4T K12 W4 154.2(3) 2_576 .
O4T K12 W4 25.8(3) . .
O7T K12 W4 96.6(3) 2_576 .
O7T K12 W4 83.4(3) . .
O47 K12 W4 30.1(3) . .
O47 K12 W4 149.9(3) 2_576 .
W4 K12 W4 180.0 2_576 .
K6 K12 W7 91.2(5) 2_576 .
K6 K12 W7 88.8(5) . .
O4T K12 W7 96.4(3) 2_576 .
O4T K12 W7 83.6(3) . .
O7T K12 W7 154.5(3) 2_576 .
O7T K12 W7 25.5(3) . .
O47 K12 W7 28.9(3) . .
O47 K12 W7 151.1(3) 2_576 .
W4 K12 W7 122.02(2) 2_576 .
W4 K12 W7 57.98(2) . .
K6 K12 W7 88.8(5) 2_576 2_576
K6 K12 W7 91.2(5) . 2_576
O4T K12 W7 83.6(3) 2_576 2_576
O4T K12 W7 96.4(3) . 2_576
O7T K12 W7 25.5(3) 2_576 2_576
O7T K12 W7 154.5(3) . 2_576
O47 K12 W7 151.1(3) . 2_576
O47 K12 W7 28.9(3) 2_576 2_576
W4 K12 W7 57.98(2) 2_576 2_576
W4 K12 W7 122.02(2) . 2_576
W7 K12 W7 180.0 . 2_576
C2 C1 C6 120.0 . .
C2 C1 Sb1 122.7(7) . .
C6 C1 Sb1 117.3(7) . .
C3 C2 C1 120.0 . .
C3 C2 C7 117(2) . .
C1 C2 C7 119(2) . .
C2 C3 C4 120.0 . .
C5 C4 C3 120.0 . .
C5 C4 Rb1 77.4(6) . 1_455
C3 C4 Rb1 97.3(6) . 1_455
C4 C5 C6 120.0 . .
C4 C5 Rb1 79.7(6) . 1_455
C6 C5 Rb1 96.2(6) . 1_455
C5 C6 C1 120.0 . .
N1 C7 C2 106(2) . .
C7 N1 C9 120(3) . .
C7 N1 C8 105(2) . .
C9 N1 C8 105(3) . .
W14 O134 W13 122.3(6) . .
W27 O267 W26 142.7(7) . .
W13 O135 W15 120.5(7) . .
W12 O124 W14 155.3(7) . .
W12 O102 W10 120.3(7) . .
W25 O256 W26 117.1(6) . .
W16 O167 W17 120.5(6) . .
W27 O127 W12 145.3(7) . .
W18 O178 W17 120.6(6) . .
W18 O168 W16 121.9(6) . .
As2 O2A2 W17 116.0(5) . .
As2 O2A2 W18 121.6(5) . .
W17 O2A2 W18 92.0(4) . .
As2 O2A2 W16 133.6(6) . .
W17 O2A2 W16 93.8(4) . .
W18 O2A2 W16 89.6(4) . .
W11 O118 W18 151.5(7) . .
W4 O45 W5 121.8(7) . .
W14 O147 W27 147.9(7) . .
W20 O190 W19 122.0(8) . .
W16 O136 W13 152.6(7) . .
W16 O136 Rb4 99.5(5) . 2_666
W13 O136 Rb4 99.8(5) . 2_666
W22 O226 W26 141.9(7) . .
W3 O329 W29 137.6(7) . .
W3 O329 K2 101.9(5) . 1_455
W29 O329 K2 108.5(5) . 1_455
W5 O529 W29 147.4(7) . .
W14 O145 W15 119.6(6) . .
W14 O145 Rb1 101.2(5) . .
W15 O145 Rb1 136.5(5) . .
W15 O15R K1 158.9(6) . .
W2 O23 W3 121.4(6) . .
W2 O23 K2 104.3(5) . 1_455
W3 O23 K2 103.8(5) . 1_455
As2 O1A2 W11 114.5(6) . .
As2 O1A2 W10 133.9(6) . .
W11 O1A2 W10 94.2(4) . .
As2 O1A2 W12 121.0(6) . .
W11 O1A2 W12 92.4(4) . .
W10 O1A2 W12 91.0(4) . .
W10 O103 W13 149.9(7) . .
W22 O192 W19 158.0(8) . .
As1 O1A1 W3 116.4(6) . .
As1 O1A1 W1 133.0(7) . .
W3 O1A1 W1 94.0(5) . .
As1 O1A1 W2 118.6(6) . .
W3 O1A1 W2 93.1(5) . .
W1 O1A1 W2 92.6(5) . .
W17 O17R K1 160.3(7) . .
W17 O17R K5 96.6(5) . .
K1 O17R K5 94.6(4) . .
W19 O195 W25 139.5(7) . .
W28 O928 W9 147.1(8) . .
W28 O928 K9 91.4(5) . .
W9 O928 K9 120.5(6) . .
As2 O3A2 W15 114.1(6) . .
As2 O3A2 W14 122.4(6) . .
W15 O3A2 W14 92.4(4) . .
As2 O3A2 W13 135.0(6) . .
W15 O3A2 W13 94.7(4) . .
W14 O3A2 W13 88.1(4) . .
As3 O3A3 W26 132.2(6) . .
As3 O3A3 W25 131.3(6) . .
W26 O3A3 W25 95.3(5) . .
As3 O1A3 W24 120.4(6) . .
As3 O1A3 W23 119.6(6) . .
W24 O1A3 W23 93.1(4) . .
As3 O1A3 W22 130.4(6) . .
W24 O1A3 W22 92.6(4) . .
W23 O1A3 W22 91.4(4) . .
W3 O35 W5 148.3(7) . .
W10 O106 W16 150.4(7) . .
As1 O2A1 W6 114.1(6) . .
As1 O2A1 W4 134.1(7) . .
W6 O2A1 W4 94.8(5) . .
As1 O2A1 W5 122.4(6) . .
W6 O2A1 W5 91.5(5) . .
W4 O2A1 W5 89.7(4) . .
As1 O3A1 W8 114.3(7) . .
As1 O3A1 W9 121.4(7) . .
W8 O3A1 W9 92.4(5) . .
As1 O3A1 W7 134.2(7) . .
W8 O3A1 W7 95.1(5) . .
W9 O3A1 W7 89.8(5) . .
W24 O225 W22 120.5(7) . .
W24 O234 W23 119.1(7) . .
W24 O234 K2 104.5(5) . 1_455
W23 O234 K2 93.6(5) . 1_455
W1 O14 W4 150.3(8) . .
W12 O112 W11 121.3(6) . .
W25 O257 W27 139.0(7) . .
W26 O236 W23 147.0(7) . .
W10 O101 W11 121.0(6) . .
W10 O101 K3 102.8(5) . .
W11 O101 K3 136.1(6) . .
W2 O228 W28 147.9(8) . .
W2 O228 K2 103.9(5) . 1_455
W28 O228 K2 103.9(6) . 1_455
As3 O2A3 W21 115.2(6) . .
As3 O2A3 W19 129.3(7) . .
W21 O2A3 W19 93.9(5) . .
As3 O2A3 W20 124.4(7) . .
W21 O2A3 W20 92.9(5) . .
W19 O2A3 W20 92.0(5) . .
W2 O29 W9 157.7(9) . .
W5 O56 W6 118.9(7) . .
W5 O56 K4 122.4(6) . .
W6 O56 K4 98.2(5) . .
W15 O157 W17 142.1(7) . .
W15 O157 Rb3 100.7(5) . 2_666
W17 O157 Rb3 104.8(5) . 2_666
W9 O79 W7 122.3(8) . .
W4 O46 W6 118.6(7) . .
W4 O46 K4 117.8(6) . .
W6 O46 K4 92.0(5) . .
W20 O201 W21 119.6(8) . .
W20 O201 K9 101.3(6) . .
W21 O201 K9 98.1(6) . .
W7 O47 W4 155.1(8) . .
W7 O47 K12 98.9(5) . .
W4 O47 K12 95.9(5) . .
W7 O47 K6 100.6(6) . 2_576
W4 O47 K6 98.7(5) . 2_576
K12 O47 K6 14.57(15) . 2_576
W7 O47 K6 96.6(5) . .
W4 O47 K6 92.8(5) . .
K12 O47 K6 14.19(14) . .
K6 O47 K6 28.8(3) 2_576 .
W3 O13 W1 121.2(7) . .
W7 O78 W8 121.2(8) . .
W24 O204 W20 152.9(9) . .
W8 O8R K9 125.2(9) . .
W8 O8R K5 121.2(8) . .
K9 O8R K5 100.3(6) . .
W6 O6R K5 114.1(7) . .
W1 O17 W7 149.6(9) . .
W2 O12 W1 120.7(7) . .
W24 O248 W28 144.0(8) . .
W24 O248 K2 111.2(6) . 1_455
W28 O248 K2 100.5(5) . 1_455
W22 O223 W23 119.5(7) . .
W19 O191 W21 118.6(7) . .
W19 O191 K11 140.5(7) . 2_677
W21 O191 K11 99.9(5) . 2_677
W8 O68 W6 142.1(9) . .
W25 O215 W21 148.2(8) . .
W9 O89 W8 122.2(8) . .
W9 O89 K8 116.0(7) . .
W8 O89 K8 121.3(7) . .
W28 O208 W20 152.2(8) . .
W28 O208 K9 95.4(6) . .
W20 O208 K9 112.4(6) . .
W21 O21R K1 155.8(8) . .
W21 O21R K9 108.2(7) . .
K1 O21R K9 95.8(5) . .
W29 O189 W18 136.1(6) . .
W11 O1SB Sb1 156.8(7) . .
W23 O2SB Sb1 132.9(7) . .
W23 O2SB K2 111.4(6) . 1_455
Sb1 O2SB K2 111.2(5) . 1_455
W29 O3SB Sb1 146.5(7) . .
W29 O3SB K2 107.3(5) . 1_455
Sb1 O3SB K2 105.8(5) . 1_455
W2 O2T K7 138.5(8) . .
W3 O3T Rb3 129.3(6) . 2_566
W4 O4T K3 136.4(7) . 2_566
W4 O4T K12 108.9(6) . .
K3 O4T K12 104.5(5) 2_566 .
W4 O4T K6 106.6(6) . .
K3 O4T K6 98.3(5) 2_566 .
K12 O4T K6 15.58(16) . .
W4 O4T K6 109.9(6) . 2_576
K3 O4T K6 109.8(5) 2_566 2_576
K12 O4T K6 15.48(16) . 2_576
K6 O4T K6 31.1(3) . 2_576
W5 O5T Rb2 137.0(6) . .
W5 O5T Rb2 126.9(6) . 2_566
Rb2 O5T Rb2 83.4(4) . 2_566
W6 O6T Rb4 138.5(9) . .
W6 O6T K4 93.8(6) . .
Rb4 O6T K4 72.8(4) . .
W7 O7T K3 152.5(9) . 1_565
W7 O7T K12 105.4(7) . .
K3 O7T K12 99.9(5) 1_565 .
W7 O7T K6 107.0(8) . 2_576
K3 O7T K6 94.8(5) 1_565 2_576
K12 O7T K6 14.84(16) . 2_576
W7 O7T K6 102.9(7) . .
K3 O7T K6 104.3(6) 1_565 .
K12 O7T K6 14.51(15) . .
K6 O7T K6 29.4(3) 2_576 .
W9 O9T K11 141.9(9) . .
W9 O9T K10 148.3(9) . .
K11 O9T K10 14.00(18) . .
W10 O10T K3 101.1(6) . .
W13 O13T Rb4 104.4(6) . 2_666
W13 O13T K4 156.1(7) . 2_666
Rb4 O13T K4 73.2(3) 2_666 2_666
W14 O14T Rb1 103.5(5) . .
W15 O15T Rb3 103.3(5) . 2_666
W16 O16T Rb3 139.6(6) . .
W16 O16T Rb4 104.3(5) . 2_666
Rb3 O16T Rb4 111.9(4) . 2_666
W17 O17T Rb4 139.6(7) . .
W17 O17T K5 102.9(6) . .
Rb4 O17T K5 108.7(5) . .
W17 O17T Rb3 101.1(5) . 2_666
Rb4 O17T Rb3 104.9(4) . 2_666
K5 O17T Rb3 87.1(4) . 2_666
W18 O18T Rb2 145.0(6) . 2_566
W18 O18T Rb2 128.3(6) . .
Rb2 O18T Rb2 86.3(3) 2_566 .
W19 O19T K8 135.7(8) . 2_677
W20 O20T K11 144.0(9) . .
W20 O20T K10 147.2(9) . .
K11 O20T K10 14.81(19) . .
W21 O21T K7 146.4(9) . 1_655
W21 O21T K11 109.2(7) . 2_677
K7 O21T K11 103.1(6) 1_655 2_677
W21 O21T K10 122.6(8) . 2_677
K7 O21T K10 90.3(5) 1_655 2_677
K11 O21T K10 14.01(17) 2_677 2_677
W23 O23T Rb1 148.2(7) . 1_455
W26 O26T Rb1 150.8(7) . 2_667
W27 O27T K1 150.8(6) . .
W28 O28T K1 155.9(7) . .
W28 O28T K9 83.3(5) . .
K1 O28T K9 84.7(4) . .
W29 O29T Rb2 139.8(6) . 2_566
W29 O3W K1 131.4(5) . .
Rb3 O4W Rb2 125.4(5) . .
K4 O5W Rb2 103.9(6) . .
K3 O7W K6 94.8(10) . 2_566
Rb3 O8W Rb4 166.4(5) . .
K2 O11W Rb1 118.9(6) . .
Rb2 O12W Rb3 100.2(4) . .
Rb2 O13W Rb4 165.1(7) . .
Rb2 O13W K4 97.2(5) . .
Rb4 O13W K4 75.0(5) . .
K9 O14W K1 121.2(14) . .
K9 O14W K5 133.2(15) . .
K1 O14W K5 98.9(11) . .
K11 O17W K8 92.7(10) . .
K11 O17W K10 12.3(2) . .
K8 O17W K10 101.4(10) . .
K5 O19W Rb3 91.5(12) . 2_666
K9 O21W K7 114.9(13) 1_455 .
K11 O22W K9 149.6(15) . .
K11 O22W K8 96.2(11) . .
K9 O22W K8 109.5(12) . .
K11 O22W K10 8.8(3) . .
K9 O22W K10 141.6(13) . .
K8 O22W K10 100.6(10) . .
K3 O27W K4 140(2) . 2_566

loop_
_geom_bond_atom_site_label_1
_geom_bond_atom_site_label_2
_geom_bond_distance
_geom_bond_site_symmetry_2
W1 O1T 1.713(16) .
W1 O17 1.805(15) .
W1 O14 1.834(13) .
W1 O13 1.954(14) .
W1 O12 1.995(14) .
W1 O1A1 2.319(13) .
W2 O2T 1.717(16) .
W2 O29 1.867(15) .
W2 O12 1.878(14) .
W2 O228 1.910(14) .
W2 O23 1.910(13) .
W2 O1A1 2.338(13) .
W2 K2 3.745(5) 1_455
W3 O3T 1.690(13) .
W3 O35 1.879(13) .
W3 O329 1.909(12) .
W3 O13 1.921(13) .
W3 O23 1.951(12) .
W3 O1A1 2.299(13) .
W3 K2 3.762(4) 1_455
W3 Rb3 4.223(4) 2_566
W4 O4T 1.746(14) .
W4 O46 1.832(13) .
W4 O45 1.894(13) .
W4 O47 1.914(14) .
W4 O14 1.985(13) .
W4 O2A1 2.383(13) .
W4 K12 3.7981(13) .
W4 K6 3.835(7) .
W4 K6 3.925(7) 2_576
W5 O5T 1.716(13) .
W5 O529 1.857(13) .
W5 O56 1.859(13) .
W5 O45 1.955(13) .
W5 O35 1.966(13) .
W5 O2A1 2.386(13) .
W5 Rb2 4.329(4) 2_566
W6 O6T 1.715(16) .
W6 O6R 1.740(15) .
W6 O68 1.923(16) .
W6 O56 2.000(14) .
W6 O46 2.134(14) .
W6 O2A1 2.254(13) .
W6 K5 3.837(6) .
W6 K4 3.901(5) .
W6 Rb4 4.115(4) .
W7 O7T 1.724(18) .
W7 O78 1.813(15) .
W7 O47 1.887(14) .
W7 O79 1.933(15) .
W7 O17 2.008(15) .
W7 O3A1 2.373(14) .
W7 K12 3.8594(13) .
W7 K6 3.923(7) .
W7 K6 3.957(7) 2_576
W8 O8R 1.703(17) .
W8 O8T 1.756(19) .
W8 O68 1.890(15) .
W8 O89 1.964(15) .
W8 O78 2.133(15) .
W8 O3A1 2.290(14) .
W8 K9 4.097(13) .
W9 O9T 1.672(18) .
W9 O89 1.874(15) .
W9 O79 1.883(15) .
W9 O29 1.929(15) .
W9 O928 1.949(14) .
W9 O3A1 2.364(14) .
W9 K8 4.013(9) .
W10 O10T 1.737(14) .
W10 O106 1.841(13) .
W10 O101 1.877(12) .
W10 O103 1.896(12) .
W10 O102 1.995(13) .
W10 O1A2 2.330(12) .
W10 K3 3.702(5) .
W11 O11T 1.722(13) .
W11 O1SB 1.786(13) .
W11 O118 1.898(12) .
W11 O112 1.980(12) .
W11 O101 2.036(12) .
W11 O1A2 2.321(12) .
W12 O12T 1.715(13) .
W12 O102 1.857(13) .
W12 O124 1.884(12) .
W12 O112 1.891(12) .
W12 O127 1.965(12) .
W12 O1A2 2.352(12) .
W13 O13T 1.734(13) .
W13 O135 1.838(14) .
W13 O136 1.929(12) .
W13 O103 1.940(12) .
W13 O134 1.939(12) .
W13 O3A2 2.406(12) .
W13 Rb4 3.796(4) 2_666
W14 O14T 1.722(13) .
W14 O145 1.845(13) .
W14 O134 1.859(12) .
W14 O147 1.918(11) .
W14 O124 1.928(12) .
W14 O3A2 2.381(12) .
W14 Rb1 3.972(2) .
W15 O15T 1.737(13) .
W15 O15R 1.736(12) .
W15 O157 1.912(13) .
W15 O145 2.036(12) .
W15 O135 2.118(14) .
W15 O3A2 2.266(12) .
W15 Rb3 3.808(4) 2_666
W16 O16T 1.712(12) .
W16 O167 1.830(13) .
W16 O136 1.890(12) .
W16 O168 1.919(11) .
W16 O106 1.971(13) .
W16 O2A2 2.408(11) .
W16 Rb4 3.764(4) 2_666
W16 Rb3 4.267(4) .
W17 O17R 1.717(12) .
W17 O17T 1.739(13) .
W17 O157 1.926(13) .
W17 O178 1.970(12) .
W17 O167 2.133(12) .
W17 O2A2 2.307(11) .
W17 K5 3.658(6) .
W17 Rb3 3.922(4) 2_666
W17 Rb4 4.302(5) .
W18 O18T 1.706(12) .
W18 O178 1.885(12) .
W18 O168 1.914(11) .
W18 O189 1.915(11) .
W18 O118 1.932(12) .
W18 O2A2 2.349(11) .
W18 Rb2 4.303(3) .
W18 Rb2 4.342(3) 2_566
W19 O19T 1.709(16) .
W19 O191 1.834(14) .
W19 O195 1.896(13) .
W19 O192 1.946(14) .
W19 O190 1.966(15) .
W19 O2A3 2.341(13) .
W20 O20T 1.712(17) .
W20 O201 1.885(15) .
W20 O190 1.891(15) .
W20 O208 1.927(14) .
W20 O204 1.938(15) .
W20 O2A3 2.349(13) .
W20 K9 4.089(13) .
W21 O21T 1.730(16) .
W21 O21R 1.737(15) .
W21 O215 1.942(14) .
W21 O201 1.985(15) .
W21 O191 2.079(14) .
W21 O2A3 2.266(13) .
W21 K11 3.942(8) 2_677
W21 K9 4.063(13) .
W22 O22T 1.706(15) .
W22 O192 1.876(14) .
W22 O226 1.882(13) .
W22 O223 1.904(13) .
W22 O225 1.952(13) .
W22 O1A3 2.349(12) .
W23 O23T 1.712(13) .
W23 O2SB 1.821(12) .
W23 O236 1.933(12) .
W23 O234 1.949(14) .
W23 O223 1.973(13) .
W23 O1A3 2.330(13) .
W23 K2 3.727(4) 1_455
W24 O24T 1.721(15) .
W24 O204 1.883(15) .
W24 O225 1.912(13) .
W24 O248 1.922(14) .
W24 O234 1.941(14) .
W24 O1A3 2.291(12) .
W24 K2 4.010(5) 1_455
W25 O25T 1.734(14) .
W25 O257 1.885(12) .
W25 O215 1.904(14) .
W25 O256 1.908(12) .
W25 O195 1.950(13) .
W25 O3A3 2.216(12) .
W26 O26T 1.701(14) .
W26 O236 1.913(12) .
W26 O256 1.923(12) .
W26 O267 1.929(12) .
W26 O226 1.941(13) .
W26 O3A3 2.207(12) .
W27 O27T 1.733(13) .
W27 O127 1.866(12) .
W27 O267 1.910(12) .
W27 O147 1.916(11) .
W27 O257 1.963(13) .
W27 O1W 2.334(13) .
W28 O28T 1.710(14) .
W28 O208 1.878(15) .
W28 O928 1.891(14) .
W28 O228 1.920(14) .
W28 O248 1.926(14) .
W28 O2W 2.348(19) .
W28 K9 3.640(13) .
W28 K2 3.754(5) 1_455
W29 O29T 1.691(13) .
W29 O3SB 1.878(12) .
W29 O189 1.891(11) .
W29 O529 1.963(13) .
W29 O329 1.965(12) .
W29 O3W 2.294(12) .
W29 K2 3.961(5) 1_455
W29 Rb2 4.349(3) 2_566
As1 O1A1 1.787(13) .
As1 O2A1 1.791(13) .
As1 O3A1 1.791(14) .
As2 O3A2 1.781(12) .
As2 O1A2 1.785(12) .
As2 O2A2 1.804(11) .
As2 K1 3.927(5) .
As3 O3A3 1.749(12) .
As3 O1A3 1.789(12) .
As3 O2A3 1.823(14) .
As3 K1 3.942(5) .
Sb1 O3SB 1.988(12) .
Sb1 C1 2.185(10) .
Sb1 O2SB 2.185(12) .
Sb1 O1SB 2.214(12) .
Sb1 K2 4.001(5) 1_455
Rb1 O23T 2.905(13) 1_655
Rb1 O29W 2.976(13) .
Rb1 O11W 3.068(17) .
Rb1 O10W 3.08(3) .
Rb1 O26T 3.119(14) 2_667
Rb1 O9W 3.167(19) .
Rb1 O145 3.177(13) .
Rb1 O14T 3.201(13) .
Rb1 C5 3.48(11) 1_655
Rb1 C4 3.51(11) 1_655
Rb1 K2 4.990(5) .
Rb2 O4W 2.828(15) .
Rb2 O18T 2.832(12) 2_566
Rb2 O13W 2.845(19) .
Rb2 O5W 2.877(18) .
Rb2 O29T 2.918(13) 2_566
Rb2 O12W 2.921(15) .
Rb2 O5T 2.955(14) .
Rb2 O18T 3.032(12) .
Rb2 O5T 3.076(14) 2_566
Rb2 Rb2 4.013(6) 2_566
Rb2 W5 4.329(3) 2_566
Rb3 O6W 2.67(4) .
Rb3 O4W 2.777(14) .
Rb3 O16T 2.816(13) .
Rb3 O8W 2.927(14) .
Rb3 O3T 2.945(13) 2_566
Rb3 O157 2.958(13) 2_666
Rb3 O19W 3.00(4) 2_666
Rb3 O15T 3.012(13) 2_666
Rb3 O17T 3.196(13) 2_666
Rb3 O12W 3.548(16) .
Rb3 W15 3.808(4) 2_666
Rb3 W17 3.922(4) 2_666
Rb4 O6T 2.670(17) .
Rb4 O24W 2.74(3) .
Rb4 O17T 2.827(14) .
Rb4 O13W 2.908(19) .
Rb4 O16T 2.956(13) 2_666
Rb4 O136 2.958(13) 2_666
Rb4 O13T 2.973(14) 2_666
Rb4 O8W 3.389(15) .
Rb4 K4 3.642(7) .
Rb4 W16 3.764(4) 2_666
Rb4 W13 3.796(4) 2_666
K1 O27T 2.675(13) .
K1 O15R 2.720(12) .
K1 O17R 2.726(13) .
K1 O21R 2.741(15) .
K1 O14W 2.76(4) .
K1 O3W 2.843(13) .
K1 O28T 3.097(14) .
K1 K5 4.242(8) .
K1 K9 4.394(14) .
K2 O2SB 2.653(13) 1_655
K2 O11W 2.721(18) .
K2 O23 2.784(13) 1_655
K2 O228 2.796(15) 1_655
K2 O329 2.871(13) 1_655
K2 O248 2.891(15) 1_655
K2 O3SB 2.973(13) 1_655
K2 O234 3.055(15) 1_655
K2 W23 3.727(4) 1_655
K2 W2 3.745(5) 1_655
K2 W28 3.753(5) 1_655
K2 W3 3.762(4) 1_655
K3 O4T 2.726(15) 2_566
K3 O7T 2.734(18) 1_545
K3 O101 2.802(13) .
K3 O27W 2.82(6) .
K3 O25W 2.84(2) .
K3 O7W 2.86(4) .
K3 O10T 2.951(14) .
K3 K6 4.297(9) 2_566
K3 K12 4.413(5) 1_545
K3 K6 4.664(9) 1_545
K4 O28W 2.66(7) .
K4 O5W 2.762(18) .
K4 O27W 2.99(6) 2_566
K4 O13W 3.071(19) .
K4 O56 3.077(15) .
K4 O13T 3.129(14) 2_666
K4 O46 3.193(15) .
K4 O6T 3.390(17) .
K5 O6R 2.782(16) .
K5 O14W 2.82(3) .
K5 O19W 2.83(4) .
K5 O17T 2.854(15) .
K5 O17R 3.038(14) .
K5 O8R 3.221(18) .
K5 Rb3 4.176(7) 2_666
K5 K9 4.685(14) .
K6 K12 0.793(7) .
K6 K6 1.586(14) 2_576
K6 O4T 2.953(16) .
K6 O4T 2.971(16) 2_576
K6 O7W 2.98(4) 2_566
K6 O7T 3.092(19) 2_576
K6 O47 3.148(16) 2_576
K6 O7T 3.161(19) .
K6 O47 3.229(16) .
K6 W4 3.925(7) 2_576
K7 O20W 2.78(4) .
K7 O21T 2.869(18) 1_455
K7 O18W 2.95(4) .
K7 O2T 2.964(17) .
K7 O23W 3.10(4) .
K7 O26W 3.180(19) .
K7 O21W 3.36(4) .
K7 K10 4.226(11) 2_577
K7 K11 4.612(11) 2_577
K7 K9 4.929(14) 1_455
K8 O16W 2.68(4) .
K8 O19T 2.758(18) 2_677
K8 O89 2.821(18) .
K8 O17W 2.74(3) .
K8 O22W 2.86(3) .
K8 O15W 2.93(2) .
K8 K11 3.942(12) .
K8 K9 4.508(16) .
K8 K10 4.544(11) .
K9 O14W 2.28(4) .
K9 O21W 2.46(4) 1_655
K9 O22W 2.65(4) .
K9 O8R 2.87(2) .
K9 O208 2.947(19) .
K9 O928 3.063(19) .
K9 O21R 3.17(2) .
K9 O201 3.28(2) .
K9 O28T 3.418(19) .
K10 K11 0.748(8) .
K10 O20T 2.907(18) .
K10 O22W 3.04(3) .
K10 O9T 3.084(19) .
K10 O21T 3.089(18) 2_677
K10 O17W 3.13(3) .
K10 K7 4.226(11) 2_577
K11 O22W 2.42(3) .
K11 O17W 2.71(3) .
K11 O20T 2.899(19) .
K11 O191 3.010(17) 2_677
K11 O21T 3.020(18) 2_677
K11 O9T 3.05(2) .
K11 W21 3.942(8) 2_677
K11 K7 4.612(11) 2_577
K12 K6 0.793(7) 2_576
K12 O4T 2.854(14) 2_576
K12 O4T 2.854(14) .
K12 O7T 3.024(17) 2_576
K12 O7T 3.024(17) .
K12 O47 3.089(14) .
K12 O47 3.089(14) 2_576
K12 W4 3.7981(13) 2_576
K12 W7 3.8594(13) 2_576
C1 C2 1.3900 .
C1 C6 1.3900 .
C2 C3 1.3900 .
C2 C7 1.553(19) .
C3 C4 1.3900 .
C4 C5 1.3900 .
C4 Rb1 3.508(17) 1_455
C5 C6 1.3900 .
C5 Rb1 3.479(18) 1_455
C7 N1 1.503(19) .
C8 N1 1.540(18) .
C9 N1 1.529(19) .
O136 Rb4 2.958(13) 2_666
O329 K2 2.871(13) 1_455
O23 K2 2.784(13) 1_455
O234 K2 3.055(15) 1_455
O228 K2 2.797(15) 1_455
O157 Rb3 2.958(13) 2_666
O47 K6 3.148(16) 2_576
O248 K2 2.891(14) 1_455
O191 K11 3.010(16) 2_677
O2SB K2 2.653(13) 1_455
O3SB K2 2.973(13) 1_455
O3T Rb3 2.945(13) 2_566
O4T K3 2.726(15) 2_566
O4T K6 2.971(16) 2_576
O5T Rb2 3.076(14) 2_566
O7T K3 2.734(18) 1_565
O7T K6 3.092(19) 2_576
O13T Rb4 2.973(14) 2_666
O13T K4 3.129(14) 2_666
O15T Rb3 3.012(13) 2_666
O16T Rb4 2.956(13) 2_666
O17T Rb3 3.196(13) 2_666
O18T Rb2 2.832(12) 2_566
O19T K8 2.758(18) 2_677
O21T K7 2.869(18) 1_655
O21T K11 3.020(18) 2_677
O21T K10 3.089(18) 2_677
O23T Rb1 2.905(13) 1_455
O26T Rb1 3.119(14) 2_667
O29T Rb2 2.918(13) 2_566
O7W K6 2.98(4) 2_566
O19W Rb3 3.00(4) 2_666
O21W K9 2.46(4) 1_455
O27W K4 2.99(6) 2_566
